data_1571029
loop_
_publ_author_name
'Almquist, C. Christopher'
'Rajeshkumar, Thayalan'
'Jayaweera, H. D. A. Chathumal'
'Removski, Nicole'
'Zhou, Wen'
'Gelfand, Benjamin S.'
'Maron, Laurent'
'Piers, Warren E.'

_publ_section_title
;
 Oxidation-induced ambiphilicity triggers N-N bond formation and
 dinitrogen release in octahedral terminal molybdenum(v) nitrido
 complexes.
;
_journal_issue 14
_journal_name_full 'Chemical science'
_journal_page_first 5152
_journal_page_last 5162
_journal_paper_doi 10.1039/d4sc00090k
_journal_volume 15
_journal_year 2024
_chemical_formula_moiety 'C62 H58 B4 Mo2 N19, C2 F6 N O4 S2, 2.5(C7 H8)'
_chemical_formula_sum 'C81.5 H78 B4 F6 Mo2 N20 O4 S2'
_chemical_formula_weight 1814.87
_space_group_crystal_system monoclinic
_space_group_IT_number 14
_space_group_name_Hall '-P 2yn'
_space_group_name_H-M_alt 'P 1 21/n 1'
_atom_sites_solution_hydrogens geom
_atom_sites_solution_primary dual
_audit_creation_date 2021-03-08
_audit_creation_method
;
Olex2 1.3
(compiled 2020.11.12 svn.r5f609507 for OlexSys, GUI svn.r6272)
;
_audit_update_record
;
2023-10-26 deposited with the CCDC.	2024-02-16 downloaded from the CCDC.
;
_cell_angle_alpha 90
_cell_angle_beta 90.386(3)
_cell_angle_gamma 90
_cell_formula_units_Z 4
_cell_length_a 17.5414(8)
_cell_length_b 23.6171(10)
_cell_length_c 20.4202(9)
_cell_measurement_reflns_used 9946
_cell_measurement_temperature 173
_cell_measurement_theta_max 72.486
_cell_measurement_theta_min 2.861
_cell_volume 8459.4(6)
_computing_cell_refinement 'SAINT V8.40A (Bruker, 2019)'
_computing_data_reduction 'SAINT V8.40A (Bruker, 2019)'
_computing_molecular_graphics 'Olex2 1.3 (Dolomanov et al., 2009)'
_computing_publication_material 'Olex2 1.3 (Dolomanov et al., 2009)'
_computing_structure_refinement 'SHELXL 2018/3 (Sheldrick, 2015)'
_computing_structure_solution 'SHELXT 2018/2 (Sheldrick, 2018)'
_diffrn_ambient_temperature 173
_diffrn_measured_fraction_theta_full 0.969
_diffrn_measured_fraction_theta_max 0.969
_diffrn_measurement_device_type 'Bruker APEX-II CCD'
_diffrn_measurement_method '\f and \w scans'
_diffrn_radiation_type CuK\a
_diffrn_radiation_wavelength 1.54178
_diffrn_reflns_av_R_equivalents 0.0666
_diffrn_reflns_av_unetI/netI 0.0582
_diffrn_reflns_Laue_measured_fraction_full 0.969
_diffrn_reflns_Laue_measured_fraction_max 0.969
_diffrn_reflns_limit_h_max 20
_diffrn_reflns_limit_h_min -18
_diffrn_reflns_limit_k_max 23
_diffrn_reflns_limit_k_min -27
_diffrn_reflns_limit_l_max 22
_diffrn_reflns_limit_l_min -24
_diffrn_reflns_number 49469
_diffrn_reflns_point_group_measured_fraction_full 0.969
_diffrn_reflns_point_group_measured_fraction_max 0.969
_diffrn_reflns_theta_full 66.596
_diffrn_reflns_theta_max 66.596
_diffrn_reflns_theta_min 3.310
_diffrn_source_current 0.64
_diffrn_source_power 0.028576
_diffrn_source_voltage 44.65
_diffrn_standards_number 0
_exptl_absorpt_coefficient_mu 3.516
_exptl_absorpt_correction_T_max 0.7536
_exptl_absorpt_correction_T_min 0.5575
_exptl_absorpt_correction_type multi-scan
_exptl_absorpt_process_details
;
SADABS-2016/2 (Bruker,2016/2) was used for absorption correction.
wR2(int) was 0.0770 before and 0.0472 after correction.
The Ratio of minimum to maximum transmission is 0.7398.
The \l/2 correction factor is Not present.
;
_exptl_crystal_colour orange
_exptl_crystal_colour_primary orange
_exptl_crystal_density_diffrn 1.425
_exptl_crystal_description plate
_exptl_crystal_F_000 3716
_exptl_crystal_size_max 0.263
_exptl_crystal_size_mid 0.147
_exptl_crystal_size_min 0.053
_refine_diff_density_max 1.616
_refine_diff_density_min -1.249
_refine_diff_density_rms 0.107
_refine_ls_extinction_method none
_refine_ls_goodness_of_fit_ref 1.147
_refine_ls_hydrogen_treatment constr
_refine_ls_matrix_type full
_refine_ls_number_parameters 1532
_refine_ls_number_reflns 14457
_refine_ls_number_restraints 4929
_refine_ls_restrained_S_all 1.103
_refine_ls_R_factor_all 0.0992
_refine_ls_R_factor_gt 0.0658
_refine_ls_shift/su_max 0.001
_refine_ls_shift/su_mean 0.000
_refine_ls_structure_factor_coef Fsqd
_refine_ls_weighting_details 'w=1/[\s^2^(Fo^2^)+(0.0882P)^2^+13.9977P] where P=(Fo^2^+2Fc^2^)/3'
_refine_ls_weighting_scheme calc
_refine_ls_wR_factor_gt 0.1663
_refine_ls_wR_factor_ref 0.1875
_reflns_Friedel_coverage 0.000
_reflns_number_gt 9955
_reflns_number_total 14457
_reflns_threshold_expression 'I > 2\s(I)'
_cod_data_source_file d4sc00090k2.cif
_cod_data_source_block ca02-293
_cod_depositor_comments 'Adding full bibliography for 1571025--1571037.cif.'
_cod_original_formula_sum 'C81.50 H78 B4 F6 Mo2 N20 O4 S2'
_cod_database_code 1571029
_shelx_shelxl_version_number 2018/3
_shelx_space_group_comment
;
The symmetry employed for this shelxl refinement is uniquely defined
by the following loop, which should always be used as a source of
symmetry information in preference to the above space-group names.
They are only intended as comments.
;
_shelx_estimated_absorpt_t_max 0.836
_shelx_estimated_absorpt_t_min 0.458
_olex2_refinement_description
;
1. Fixed Uiso
 At 1.2 times of:
  All C(H) groups
 At 1.5 times of:
  All C(H,H,H) groups
2. Restrained distances
 C1S_1-C2S_1
 C1S_2-C2S_2
 C1S_3-C2S_3
 C1S_4-C2S_4
 C1S_5-C2S_5
 C1S_6-C2S_6
 with sigma of 0.02
 C25A-B1 \\sim C25-B1 \\sim C18A-B2 \\sim C18-B2 \\sim C56A-B3 \\sim C56-B3
\\sim C49A-B4 \\sim C49-B4
 with sigma of 0.02
 C1S_1-C3S_1 \\sim C1S_1-C7S_1
 C1S_2-C3S_2 \\sim C1S_2-C7S_2
 C1S_3-C3S_3 \\sim C1S_3-C7S_3
 C1S_4-C3S_4 \\sim C1S_4-C7S_4
 C1S_5-C3S_5 \\sim C1S_5-C7S_5
 C1S_6-C3S_6 \\sim C1S_6-C7S_6
 with sigma of 0.02
 C31A-C28A \\sim C31-C28 \\sim C24A-C21A \\sim C24-C21 \\sim C62A-C59A \\sim
C62-C59 \\sim C55A-C52A ~
 C55-C52
 with sigma of 0.02
 N1X_7-S1X_7 \\sim N1X_7-S1X_7
 N1X_8-S1X_8 \\sim N1X_8-S1X_8
 with sigma of 0.02
 S1X_7-O1X_7 \\sim S1X_7-O2X_7 \\sim S2X_7-O3X_7 \\sim S2X_7-O4X_7
 S1X_8-O1X_8 \\sim S1X_8-O2X_8 \\sim S2X_8-O3X_8 \\sim S2X_8-O4X_8
 with sigma of 0.02
 S1X_7-C1X_7 \\sim S2X_7-C2X_7
 S1X_8-C1X_8 \\sim S2X_8-C2X_8
 with sigma of 0.02
 C1X_7-F1X_7 \\sim C1X_7-F2X_7 \\sim C1X_7-F3X_7 \\sim C2X_7-F4X_7 \\sim
C2X_7-F5X_7 \\sim C2X_7-
 F6X_7
 C1X_8-F1X_8 \\sim C1X_8-F2X_8 \\sim C1X_8-F3X_8 \\sim C2X_8-F4X_8 \\sim
C2X_8-F5X_8 \\sim C2X_8-
 F6X_8
 with sigma of 0.02
 N1X_7-O1X_7 \\sim N1X_7-O2X_7 \\sim N1X_7-O3X_7 \\sim N1X_7-O4X_7
 N1X_8-O1X_8 \\sim N1X_8-O2X_8 \\sim N1X_8-O3X_8 \\sim N1X_8-O4X_8
 with sigma of 0.04
 N1X_7-C1X_7 \\sim N1X_7-C2X_7
 N1X_8-C1X_8 \\sim N1X_8-C2X_8
 with sigma of 0.04
 S1X_7-F1X_7 \\sim S1X_7-F2X_7 \\sim S1X_7-F3X_7 \\sim S2X_7-F4X_7 \\sim
S2X_7-F5X_7 \\sim S2X_7-
 F6X_7
 S1X_8-F1X_8 \\sim S1X_8-F2X_8 \\sim S1X_8-F3X_8 \\sim S2X_8-F4X_8 \\sim
S2X_8-F5X_8 \\sim S2X_8-
 F6X_8
 with sigma of 0.04
 S1X_7-S2X_7
 S1X_8-S2X_8
 with sigma of 0.04
 O1X_7-O2X_7 \\sim O3X_7-O4X_7
 O1X_8-O2X_8 \\sim O3X_8-O4X_8
 with sigma of 0.04
 F1X_7-F2X_7 \\sim F2X_7-F3X_7 \\sim F3X_7-F1X_7 \\sim F4X_7-F5X_7 \\sim
F5X_7-F6X_7 \\sim F6X_7-
 F4X_7
 F1X_8-F2X_8 \\sim F2X_8-F3X_8 \\sim F3X_8-F1X_8 \\sim F4X_8-F5X_8 \\sim
F5X_8-F6X_8 \\sim F6X_8-
 F4X_8
 with sigma of 0.04
 C1X_7-O1X_7 \\sim C1X_7-O2X_7 \\sim C2X_7-O3X_7 \\sim C2X_7-O4X_7
 C1X_8-O1X_8 \\sim C1X_8-O2X_8 \\sim C2X_8-O3X_8 \\sim C2X_8-O4X_8
 with sigma of 0.04
3. Restrained planarity
 C1S_1, C2S_1, C3S_1, C4S_1, C5S_1, C6S_1, C7S_1
 C1S_2, C2S_2, C3S_2, C4S_2, C5S_2, C6S_2, C7S_2
 C1S_3, C2S_3, C3S_3, C4S_3, C5S_3, C6S_3, C7S_3
 C1S_4, C2S_4, C3S_4, C4S_4, C5S_4, C6S_4, C7S_4
 C1S_5, C2S_5, C3S_5, C4S_5, C5S_5, C6S_5, C7S_5
 C1S_6, C2S_6, C3S_6, C4S_6, C5S_6, C6S_6, C7S_6
 with sigma of 0.1
 C49, C50, C51, C52, C53, C54, C55, B4
 with sigma of 0.1
 C56, C61, C59, C57, C58, C62, C60, B3
 with sigma of 0.1
 C18A, C23A, C22A, C21A, C20A, C19A, C24A, B2
 with sigma of 0.1
 C49A, C50A, C51A, C52A, C53A, C54A, C55A, B4
 with sigma of 0.1
 C56A, C61A, C60A, C59A, C58A, C57A, C62A, B3
 with sigma of 0.1
4. Uiso/Uaniso restraints and constraints
C25 \\sim C30 \\sim C29 \\sim C28 \\sim C27 \\sim C26 \\sim C25A \\sim C30A
\\sim C29A \\sim C28A \\sim C27A \\sim C26A \\sim C31 \\sim C31A: within 3A
with sigma of 0.01 and sigma for terminal atoms of 0.02 within 3A
C18 \\sim C23 \\sim C22 \\sim C21 \\sim C20 \\sim C19 \\sim C18A \\sim C23A
\\sim C22A \\sim C21A \\sim C20A \\sim C19A \\sim C24 \\sim C24A: within 3A
with sigma of 0.01 and sigma for terminal atoms of 0.02 within 3A
C56 \\sim C61 \\sim C60 \\sim C59 \\sim C57 \\sim C58 \\sim C56A \\sim C61A
\\sim C60A \\sim C59A \\sim C58A \\sim C57A \\sim C62 \\sim C62A: within 3A
with sigma of 0.01 and sigma for terminal atoms of 0.02 within 3A
C49 \\sim C50 \\sim C51 \\sim C52 \\sim C53 \\sim C54 \\sim C49A \\sim C50A
\\sim C51A \\sim C52A \\sim C53A \\sim C54A \\sim C55 \\sim C55A: within 3A
with sigma of 0.01 and sigma for terminal atoms of 0.02 within 3A
C4S_2 \\sim C1S_2 \\sim C2S_2 \\sim C3S_2 \\sim C7S_2 \\sim C6S_2 \\sim C5S_2
\\sim C3S_1 \\sim C1S_1 \\sim C2S_1 \\sim C7S_1 \\sim C4S_1 \\sim C6S_1 \\sim
C5S_1: within 3A with sigma of 0.01 and sigma for terminal atoms of 0.02 within
3A
C6S_5 \\sim C1S_5 \\sim C2S_5 \\sim C3S_5 \\sim C7S_5 \\sim C4S_5 \\sim C5S_5
\\sim C4S_6 \\sim C1S_6 \\sim C2S_6 \\sim C3S_6 \\sim C7S_6 \\sim C6S_6 \\sim
C5S_6: within 3A with sigma of 0.01 and sigma for terminal atoms of 0.02 within
3A
C1S_3 \\sim C2S_3 \\sim C3S_3 \\sim C7S_3 \\sim C4S_3 \\sim C6S_3 \\sim C5S_3
\\sim C6S_4 \\sim C1S_4 \\sim C2S_4 \\sim C3S_4 \\sim C7S_4 \\sim C4S_4 \\sim
C5S_4: within 3A with sigma of 0.01 and sigma for terminal atoms of 0.02 within
3A
: within 3A with sigma of 0.01 and sigma for terminal atoms of 0.02 within 3A
: within 3A with sigma of 0.02 and sigma for terminal atoms of 0.04 within 3A
: within 3A with sigma of 0.01 and sigma for terminal atoms of 0.02 within 3A
5. Same fragment restrains
{S1X_8, S2X_8, F1X_8, F2X_8, F3X_8, F4X_8, F5X_8, F6X_8, O1X_8, O2X_8, O3X_8,
O4X_8, N1X_8, C1X_8, C2X_8}
as
{S1X_7, S2X_7, F1X_7, F2X_7, F3X_7, F4X_7, F5X_7, F6X_7, O1X_7, O2X_7, O3X_7,
O4X_7, N1X_7, C1X_7, C2X_7} sigma for 1-2: 0.02 1-3: 0.04
6. Others
 Sof(C49A)=Sof(C50A)=Sof(H50A)=Sof(C51A)=Sof(H51A)=Sof(C52A)=Sof(C53A)=
 Sof(H53A)=Sof(C54A)=Sof(H54A)=Sof(C55A)=Sof(H55D)=Sof(H55E)=Sof(H55F)=1-FVAR(1)
 Sof(C49)=Sof(C50)=Sof(H50)=Sof(C51)=Sof(H51)=Sof(C52)=Sof(C53)=Sof(H53)=
 Sof(C54)=Sof(H54)=Sof(C55)=Sof(H55A)=Sof(H55B)=Sof(H55C)=FVAR(1)
 Sof(C25A)=Sof(C30A)=Sof(H30A)=Sof(C29A)=Sof(H29A)=Sof(C28A)=Sof(C27A)=
 Sof(H27A)=Sof(C26A)=Sof(H26A)=Sof(C31A)=Sof(H31D)=Sof(H31E)=Sof(H31F)=1-FVAR(2)
 Sof(C25)=Sof(C30)=Sof(H30)=Sof(C29)=Sof(H29)=Sof(C28)=Sof(C27)=Sof(H27)=
 Sof(C26)=Sof(H26)=Sof(C31)=Sof(H31A)=Sof(H31B)=Sof(H31C)=FVAR(2)
 Sof(C18A)=Sof(C23A)=Sof(H23A)=Sof(C22A)=Sof(H22A)=Sof(C21A)=Sof(C20A)=
 Sof(H20A)=Sof(C19A)=Sof(H19A)=Sof(C24A)=Sof(H24D)=Sof(H24E)=Sof(H24F)=1-FVAR(3)
 Sof(C18)=Sof(C23)=Sof(H23)=Sof(C22)=Sof(H22)=Sof(C21)=Sof(C20)=Sof(H20)=
 Sof(C19)=Sof(H19)=Sof(C24)=Sof(H24A)=Sof(H24B)=Sof(H24C)=FVAR(3)
 Sof(C56A)=Sof(C61A)=Sof(H61A)=Sof(C60A)=Sof(H60A)=Sof(C59A)=Sof(C58A)=
 Sof(H58A)=Sof(C57A)=Sof(H57A)=Sof(C62A)=Sof(H62D)=Sof(H62E)=Sof(H62F)=1-FVAR(4)
 Sof(C56)=Sof(C61)=Sof(H61)=Sof(C60)=Sof(H60)=Sof(C59)=Sof(C57)=Sof(H57)=
 Sof(C58)=Sof(H58)=Sof(C62)=Sof(H62A)=Sof(H62B)=Sof(H62C)=FVAR(4)
 Sof(C1S)=Sof(H1SA)=Sof(H1SB)=Sof(H1SC)=Sof(C2S)=Sof(C3S)=Sof(H3S)=Sof(C4S)=
 Sof(H4S)=Sof(C5S)=Sof(H5S)=Sof(C6S)=Sof(H6S)=Sof(C7S)=Sof(H7S)=1-FVAR(5)
 Sof(C1S)=Sof(H1SA)=Sof(H1SB)=Sof(H1SC)=Sof(C2S)=Sof(C3S)=Sof(H3S)=Sof(C4S)=
 Sof(H4S)=Sof(C5S)=Sof(H5S)=Sof(C6S)=Sof(H6S)=Sof(C7S)=Sof(H7S)=FVAR(5)
 Sof(C1S)=Sof(H1SA)=Sof(H1SB)=Sof(H1SC)=Sof(C2S)=Sof(C3S)=Sof(H3S)=Sof(C4S)=
 Sof(H4S)=Sof(C5S)=Sof(H5S)=Sof(C6S)=Sof(H6S)=Sof(C7S)=Sof(H7S)=1-FVAR(6)
 Sof(C1S)=Sof(H1SA)=Sof(H1SB)=Sof(H1SC)=Sof(C2S)=Sof(C3S)=Sof(H3S)=Sof(C4S)=
 Sof(H4S)=Sof(C5S)=Sof(H5S)=Sof(C6S)=Sof(H6S)=Sof(C7S)=Sof(H7S)=FVAR(6)
 Sof(C1S)=Sof(H1SA)=Sof(H1SB)=Sof(H1SC)=Sof(C2S)=Sof(C3S)=Sof(H3S)=Sof(C4S)=
 Sof(H4S)=Sof(C5S)=Sof(H5S)=Sof(C6S)=Sof(H6S)=Sof(C7S)=Sof(H7S)=0.5*(1-FVAR(8))
 Sof(C1S)=Sof(H1SA)=Sof(H1SB)=Sof(H1SC)=Sof(C2S)=Sof(C3S)=Sof(H3S)=Sof(C4S)=
 Sof(H4S)=Sof(C5S)=Sof(H5S)=Sof(C6S)=Sof(H6S)=Sof(C7S)=Sof(H7S)=0.5*FVAR(8)
 Sof(S1X)=Sof(S2X)=Sof(F1X)=Sof(F2X)=Sof(F3X)=Sof(F4X)=Sof(F5X)=Sof(F6X)=
 Sof(O1X)=Sof(O2X)=Sof(O3X)=Sof(O4X)=Sof(N1X)=Sof(C1X)=Sof(C2X)=1-FVAR(8)
 Sof(S1X)=Sof(S2X)=Sof(F1X)=Sof(F2X)=Sof(F3X)=Sof(F4X)=Sof(F5X)=Sof(F6X)=
 Sof(O1X)=Sof(O2X)=Sof(O3X)=Sof(O4X)=Sof(N1X)=Sof(C1X)=Sof(C2X)=FVAR(8)
7.a Me refined with riding coordinates:
 C1S(H1SA,H1SB,H1SC), C1S(H1SA,H1SB,H1SC), C1S(H1SA,H1SB,H1SC), C1S(H1SA,H1SB,
 H1SC), C1S(H1SA,H1SB,H1SC), C1S(H1SA,H1SB,H1SC)
7.b Aromatic/amide H refined with riding coordinates:
 C2(H2), C3(H3), C4(H4), C6(H6), C7(H7), C8(H8), C9(H9), C10(H10), C11(H11),
 C12(H12), C13(H13), C14(H14), C15(H15), C16(H16), C17(H17), C23(H23), C22(H22),
  C20(H20), C19(H19), C23A(H23A), C22A(H22A), C20A(H20A), C19A(H19A), C30(H30),
 C29(H29), C27(H27), C26(H26), C30A(H30A), C29A(H29A), C27A(H27A), C26A(H26A),
 C33(H33), C34(H34), C35(H35), C37(H37), C38(H38), C39(H39), C40(H40), C41(H41),
  C42(H42), C43(H43), C44(H44), C45(H45), C46(H46), C47(H47), C48(H48),
 C50(H50), C51(H51), C53(H53), C54(H54), C50A(H50A), C51A(H51A), C53A(H53A),
 C54A(H54A), C61(H61), C60(H60), C57(H57), C58(H58), C61A(H61A), C60A(H60A),
 C58A(H58A), C57A(H57A), C3S(H3S), C4S(H4S), C5S(H5S), C6S(H6S), C7S(H7S),
 C3S(H3S), C4S(H4S), C5S(H5S), C6S(H6S), C7S(H7S), C3S(H3S), C4S(H4S), C5S(H5S),
  C6S(H6S), C7S(H7S), C3S(H3S), C4S(H4S), C5S(H5S), C6S(H6S), C7S(H7S),
 C3S(H3S), C4S(H4S), C5S(H5S), C6S(H6S), C7S(H7S), C3S(H3S), C4S(H4S), C5S(H5S),
  C6S(H6S), C7S(H7S)
7.c Fitted hexagon refined as free rotating group:
 C18(C23,C22,C21,C20,C19), C18A(C23A,C22A,C21A,C20A,C19A), C25(C30,C29,C28,C27,
 C26), C25A(C30A,C29A,C28A,C27A,C26A), C49(C50,C51,C52,C53,C54), C49A(C50A,C51A,
 C52A,C53A,C54A), C56(C61,C60,C59,C57,C58), C56A(C61A,C60A,C59A,C58A,C57A),
 C2S(C3S,C4S,C5S,C6S,C7S), C2S(C3S,C4S,C5S,C6S,C7S), C2S(C3S,C4S,C5S,C6S,C7S),
 C2S(C3S,C4S,C5S,C6S,C7S), C2S(C3S,C4S,C5S,C6S,C7S), C2S(C3S,C4S,C5S,C6S,C7S)
7.d Idealised Me refined as rotating group:
 C24(H24A,H24B,H24C), C24A(H24D,H24E,H24F), C31(H31A,H31B,H31C), C31A(H31D,
 H31E,H31F), C55(H55A,H55B,H55C), C55A(H55D,H55E,H55F), C62(H62A,H62B,H62C),
 C62A(H62D,H62E,H62F)
;
_olex2_submission_special_instructions 'No special instructions were received'

loop_
_space_group_symop_operation_xyz
'x, y, z'
'-x+1/2, y+1/2, -z+1/2'
'-x, -y, -z'
'x-1/2, -y-1/2, z-1/2'

loop_
_atom_site_label
_atom_site_type_symbol
_atom_site_fract_x
_atom_site_fract_y
_atom_site_fract_z
_atom_site_U_iso_or_equiv
_atom_site_adp_type
_atom_site_occupancy
_atom_site_site_symmetry_order
_atom_site_calc_flag
_atom_site_refinement_flags_posn
_atom_site_refinement_flags_adp
_atom_site_refinement_flags_occupancy
_atom_site_disorder_assembly
_atom_site_disorder_group
Mo1 Mo 0.54950(3) 0.67470(2) 0.42634(2) 0.02832(13) Uani 1 1 d . . . . .
Mo2 Mo 0.50026(3) 0.82646(2) 0.40777(2) 0.02832(13) Uani 1 1 d . . . . .
N1 N 0.5811(3) 0.58234(18) 0.4391(2) 0.0284(10) Uani 1 1 d . . . . .
N2 N 0.6652(3) 0.68896(19) 0.4535(2) 0.0325(10) Uani 1 1 d . . . . .
N3 N 0.6960(3) 0.6603(2) 0.5057(2) 0.0356(11) Uani 1 1 d . . . . .
N4 N 0.5758(3) 0.6599(2) 0.3269(2) 0.0344(11) Uani 1 1 d . . . . .
N5 N 0.5503(3) 0.6119(2) 0.2963(2) 0.0347(11) Uani 1 1 d . . . . .
N6 N 0.4388(3) 0.6426(2) 0.3997(2) 0.0339(11) Uani 1 1 d . . . . .
N7 N 0.4298(3) 0.5957(2) 0.3599(2) 0.0332(11) Uani 1 1 d . . . . .
N8 N 0.5271(3) 0.67045(19) 0.5302(2) 0.0319(10) Uani 1 1 d . . . . .
N9 N 0.5763(3) 0.64414(19) 0.5729(2) 0.0340(11) Uani 1 1 d . . . . .
N10 N 0.5256(3) 0.75031(18) 0.4156(2) 0.0296(9) Uani 1 1 d . . . . .
N11 N 0.4677(3) 0.91877(19) 0.4057(2) 0.0295(10) Uani 1 1 d . . . . .
N12 N 0.6140(3) 0.85905(18) 0.4250(2) 0.0318(10) Uani 1 1 d . . . . .
N13 N 0.6409(3) 0.90568(19) 0.3916(2) 0.0338(11) Uani 1 1 d . . . . .
N14 N 0.4668(3) 0.83106(19) 0.5096(2) 0.0335(11) Uani 1 1 d . . . . .
N15 N 0.4021(3) 0.8585(2) 0.5292(3) 0.0404(12) Uani 1 1 d . . . . .
N16 N 0.3832(3) 0.81258(19) 0.3880(2) 0.0339(11) Uani 1 1 d . . . . .
N17 N 0.3296(3) 0.8420(2) 0.4233(3) 0.0393(12) Uani 1 1 d . . . . .
N18 N 0.5258(3) 0.83771(19) 0.3072(2) 0.0320(10) Uani 1 1 d . . . . .
N19 N 0.5657(3) 0.8848(2) 0.2879(2) 0.0348(11) Uani 1 1 d . . . . .
C1 C 0.6176(3) 0.5660(2) 0.4961(3) 0.0306(12) Uani 1 1 d . . . . .
C2 C 0.6176(3) 0.5087(2) 0.5130(3) 0.0350(13) Uani 1 1 d . . . . .
H2 H 0.640751 0.497244 0.551878 0.042 Uiso 1 1 calc R U . . .
C3 C 0.5840(4) 0.4688(2) 0.4729(3) 0.0368(13) Uani 1 1 d . . . . .
H3 H 0.584335 0.430687 0.484287 0.044 Uiso 1 1 calc R U . . .
C4 C 0.5500(3) 0.4865(2) 0.4160(3) 0.0335(12) Uani 1 1 d . . . . .
H4 H 0.526929 0.459915 0.388634 0.040 Uiso 1 1 calc R U . . .
C5 C 0.5492(3) 0.5435(2) 0.3980(3) 0.0287(12) Uani 1 1 d . . . . .
C6 C 0.7193(4) 0.7228(2) 0.4311(3) 0.0395(14) Uani 1 1 d . . . . .
H6 H 0.713850 0.747094 0.395444 0.047 Uiso 1 1 calc R U . . .
C7 C 0.7841(4) 0.7171(3) 0.4675(4) 0.0471(16) Uani 1 1 d . . . . .
H7 H 0.829969 0.736140 0.461722 0.057 Uiso 1 1 calc R U . . .
C8 C 0.7680(4) 0.6779(3) 0.5142(4) 0.0477(16) Uani 1 1 d . . . . .
H8 H 0.801370 0.665286 0.546620 0.057 Uiso 1 1 calc R U . . .
C9 C 0.6124(4) 0.6910(3) 0.2819(3) 0.0432(15) Uani 1 1 d . . . . .
H9 H 0.635225 0.725883 0.289745 0.052 Uiso 1 1 calc R U . . .
C10 C 0.6113(5) 0.6636(3) 0.2226(3) 0.0516(18) Uani 1 1 d . . . . .
H10 H 0.633144 0.675797 0.183650 0.062 Uiso 1 1 calc R U . . .
C11 C 0.5715(4) 0.6147(3) 0.2326(3) 0.0499(17) Uani 1 1 d . . . . .
H11 H 0.560620 0.587623 0.200859 0.060 Uiso 1 1 calc R U . . .
C12 C 0.3691(4) 0.6576(3) 0.4193(3) 0.0417(15) Uani 1 1 d . . . . .
H12 H 0.358726 0.688635 0.445816 0.050 Uiso 1 1 calc R U . . .
C13 C 0.3150(4) 0.6212(3) 0.3951(4) 0.0479(16) Uani 1 1 d . . . . .
H13 H 0.262600 0.622377 0.401782 0.057 Uiso 1 1 calc R U . . .
C14 C 0.3554(4) 0.5824(3) 0.3585(3) 0.0432(15) Uani 1 1 d . . . . .
H14 H 0.334274 0.551754 0.336198 0.052 Uiso 1 1 calc R U . . .
C15 C 0.4664(4) 0.6860(3) 0.5651(3) 0.0404(14) Uani 1 1 d . . . . .
H15 H 0.424727 0.705644 0.548331 0.048 Uiso 1 1 calc R U . . .
C16 C 0.4739(4) 0.6688(3) 0.6295(3) 0.0436(15) Uani 1 1 d . . . . .
H16 H 0.439397 0.674009 0.663424 0.052 Uiso 1 1 calc R U . . .
C17 C 0.5439(4) 0.6424(3) 0.6323(3) 0.0421(15) Uani 1 1 d . . . . .
H17 H 0.565271 0.625884 0.669431 0.051 Uiso 1 1 calc R U . . .
C18 C 0.4864(13) 0.5167(7) 0.2754(9) 0.0427(17) Uani 0.45(4) 1 d DG U P A 1
C23 C 0.4230(12) 0.5236(7) 0.2351(8) 0.0412(18) Uani 0.45(4) 1 d G U P A 1
H23 H 0.391792 0.555127 0.239842 0.049 Uiso 0.45(4) 1 calc R U P A 1
C22 C 0.4061(9) 0.4832(9) 0.1876(9) 0.0441(18) Uani 0.45(4) 1 d G U P A 1
H22 H 0.363646 0.487820 0.160536 0.053 Uiso 0.45(4) 1 calc R U P A 1
C21 C 0.4527(11) 0.4361(7) 0.1804(8) 0.0453(18) Uani 0.45(4) 1 d DG U P A 1
C20 C 0.5161(12) 0.4292(8) 0.2208(11) 0.0435(17) Uani 0.45(4) 1 d G U P A 1
H20 H 0.547278 0.397628 0.216010 0.052 Uiso 0.45(4) 1 calc R U P A 1
C19 C 0.5330(12) 0.4695(10) 0.2683(11) 0.0418(17) Uani 0.45(4) 1 d G U P A 1
H19 H 0.575424 0.464934 0.295316 0.050 Uiso 0.45(4) 1 calc R U P A 1
C18A C 0.4828(10) 0.5151(6) 0.2778(7) 0.0407(16) Uani 0.55(4) 1 d DG U P A 2
C23A C 0.4149(9) 0.5134(6) 0.2424(7) 0.0440(17) Uani 0.55(4) 1 d G U P A 2
H23A H 0.378487 0.541572 0.248192 0.053 Uiso 0.55(4) 1 calc R U P A 2
C22A C 0.4013(7) 0.4696(7) 0.1984(7) 0.0439(17) Uani 0.55(4) 1 d G U P A 2
H22A H 0.355859 0.468438 0.174742 0.053 Uiso 0.55(4) 1 calc R U P A 2
C21A C 0.4557(8) 0.4275(5) 0.1898(7) 0.0433(17) Uani 0.55(4) 1 d DG U P A 2
C20A C 0.5236(8) 0.4292(6) 0.2252(8) 0.0447(16) Uani 0.55(4) 1 d G U P A 2
H20A H 0.559968 0.400974 0.219450 0.054 Uiso 0.55(4) 1 calc R U P A 2
C19A C 0.5372(9) 0.4730(8) 0.2692(9) 0.0410(16) Uani 0.55(4) 1 d G U P A 2
H19A H 0.582598 0.474107 0.292902 0.049 Uiso 0.55(4) 1 calc R U P A 2
C24 C 0.4391(16) 0.3902(10) 0.1278(12) 0.054(4) Uani 0.45(4) 1 d D U P A 1
H24A H 0.401621 0.363771 0.143105 0.081 Uiso 0.45(4) 1 calc R U P A 1
H24B H 0.485951 0.370639 0.119444 0.081 Uiso 0.45(4) 1 calc R U P A 1
H24C H 0.421130 0.407719 0.088178 0.081 Uiso 0.45(4) 1 calc R U P A 1
C24A C 0.4337(13) 0.3769(8) 0.1451(10) 0.056(3) Uani 0.55(4) 1 d D U P A 2
H24D H 0.381739 0.381054 0.130749 0.084 Uiso 0.55(4) 1 calc R U P A 2
H24E H 0.439053 0.342190 0.169153 0.084 Uiso 0.55(4) 1 calc R U P A 2
H24F H 0.466568 0.376171 0.107744 0.084 Uiso 0.55(4) 1 calc R U P A 2
C25 C 0.7104(15) 0.5931(11) 0.6055(10) 0.0451(18) Uani 0.46(3) 1 d DG U P B 1
C30 C 0.7198(12) 0.6230(9) 0.6637(11) 0.0460(18) Uani 0.46(3) 1 d G U P B 1
H30 H 0.690969 0.655314 0.671342 0.055 Uiso 0.46(3) 1 calc R U P B 1
C29 C 0.7723(10) 0.6045(9) 0.7103(7) 0.0475(19) Uani 0.46(3) 1 d G U P B 1
H29 H 0.778519 0.624548 0.749216 0.057 Uiso 0.46(3) 1 calc R U P B 1
C28 C 0.8154(9) 0.5562(9) 0.6989(8) 0.0475(19) Uani 0.46(3) 1 d DG U P B 1
C27 C 0.8060(11) 0.5263(8) 0.6407(10) 0.0482(19) Uani 0.46(3) 1 d G U P B 1
H27 H 0.834832 0.493950 0.633055 0.058 Uiso 0.46(3) 1 calc R U P B 1
C26 C 0.7535(15) 0.5447(11) 0.5941(8) 0.0461(18) Uani 0.46(3) 1 d G U P B 1
H26 H 0.747282 0.524715 0.555180 0.055 Uiso 0.46(3) 1 calc R U P B 1
C25A C 0.7078(12) 0.5947(10) 0.6058(8) 0.0437(17) Uani 0.54(3) 1 d DG U P B 2
C30A C 0.7114(10) 0.6314(8) 0.6589(9) 0.0480(18) Uani 0.54(3) 1 d G U P B 2
H30A H 0.680332 0.663309 0.659954 0.058 Uiso 0.54(3) 1 calc R U P B 2
C29A C 0.7614(9) 0.6205(8) 0.7105(7) 0.0494(18) Uani 0.54(3) 1 d G U P B 2
H29A H 0.763815 0.645070 0.745995 0.059 Uiso 0.54(3) 1 calc R U P B 2
C28A C 0.8078(8) 0.5728(8) 0.7089(6) 0.0475(19) Uani 0.54(3) 1 d DG U P B 2
C27A C 0.8042(9) 0.5361(7) 0.6558(8) 0.0468(18) Uani 0.54(3) 1 d G U P B 2
H27A H 0.835279 0.504162 0.654775 0.056 Uiso 0.54(3) 1 calc R U P B 2
C26A C 0.7542(12) 0.5470(9) 0.6043(7) 0.0447(17) Uani 0.54(3) 1 d G U P B 2
H26A H 0.751796 0.522401 0.568734 0.054 Uiso 0.54(3) 1 calc R U P B 2
C31 C 0.8704(13) 0.5375(12) 0.7538(10) 0.062(4) Uani 0.46(3) 1 d D U P B 1
H31A H 0.906058 0.567383 0.762834 0.092 Uiso 0.46(3) 1 calc R U P B 1
H31B H 0.897562 0.504260 0.740188 0.092 Uiso 0.46(3) 1 calc R U P B 1
H31C H 0.841973 0.529168 0.792627 0.092 Uiso 0.46(3) 1 calc R U P B 1
C31A C 0.8633(11) 0.5590(9) 0.7657(8) 0.058(3) Uani 0.54(3) 1 d D U P B 2
H31D H 0.859166 0.587520 0.798939 0.087 Uiso 0.54(3) 1 calc R U P B 2
H31E H 0.914508 0.558095 0.749503 0.087 Uiso 0.54(3) 1 calc R U P B 2
H31F H 0.850594 0.522735 0.783875 0.087 Uiso 0.54(3) 1 calc R U P B 2
C32 C 0.5159(3) 0.9567(2) 0.3778(3) 0.0285(11) Uani 1 1 d . . . . .
C33 C 0.5072(4) 1.0137(2) 0.3910(3) 0.0375(14) Uani 1 1 d . . . . .
H33 H 0.540667 1.039707 0.372709 0.045 Uiso 1 1 calc R U . . .
C34 C 0.4494(4) 1.0327(2) 0.4311(3) 0.0376(14) Uani 1 1 d . . . . .
H34 H 0.444333 1.071028 0.440399 0.045 Uiso 1 1 calc R U . . .
C35 C 0.3995(4) 0.9937(2) 0.4570(3) 0.0390(14) Uani 1 1 d . . . . .
H35 H 0.360124 1.005824 0.483839 0.047 Uiso 1 1 calc R U . . .
C36 C 0.4075(3) 0.9362(2) 0.4431(3) 0.0335(12) Uani 1 1 d . . . . .
C37 C 0.6632(4) 0.8490(3) 0.4741(3) 0.0374(14) Uani 1 1 d . . . . .
H37 H 0.659297 0.819262 0.503762 0.045 Uiso 1 1 calc R U . . .
C38 C 0.7209(4) 0.8892(3) 0.4743(3) 0.0422(15) Uani 1 1 d . . . . .
H38 H 0.761992 0.891993 0.503146 0.051 Uiso 1 1 calc R U . . .
C39 C 0.7037(3) 0.9240(2) 0.4227(3) 0.0356(13) Uani 1 1 d . . . . .
H39 H 0.731728 0.955752 0.410786 0.043 Uiso 1 1 calc R U . . .
C40 C 0.5050(4) 0.8143(3) 0.5632(3) 0.0421(15) Uani 1 1 d . . . . .
H40 H 0.550561 0.794081 0.563718 0.051 Uiso 1 1 calc R U . . .
C41 C 0.4650(5) 0.8321(3) 0.6181(4) 0.0529(18) Uani 1 1 d . . . . .
H41 H 0.478516 0.826521 0.661747 0.064 Uiso 1 1 calc R U . . .
C42 C 0.4021(4) 0.8594(3) 0.5951(3) 0.0483(17) Uani 1 1 d . . . . .
H42 H 0.364836 0.876132 0.620906 0.058 Uiso 1 1 calc R U . . .
C43 C 0.3445(4) 0.7784(3) 0.3471(3) 0.0429(15) Uani 1 1 d . . . . .
H43 H 0.366777 0.753854 0.317123 0.051 Uiso 1 1 calc R U . . .
C44 C 0.2674(4) 0.7847(3) 0.3557(4) 0.0501(17) Uani 1 1 d . . . . .
H44 H 0.228482 0.765804 0.333614 0.060 Uiso 1 1 calc R U . . .
C45 C 0.2600(4) 0.8252(3) 0.4042(4) 0.0531(18) Uani 1 1 d . . . . .
H45 H 0.214167 0.838481 0.420917 0.064 Uiso 1 1 calc R U . . .
C46 C 0.5122(4) 0.8069(3) 0.2529(3) 0.0421(15) Uani 1 1 d . . . . .
H46 H 0.485368 0.772916 0.251883 0.051 Uiso 1 1 calc R U . . .
C47 C 0.5438(5) 0.8329(3) 0.1990(3) 0.059(2) Uani 1 1 d . . . . .
H47 H 0.543467 0.819936 0.155986 0.071 Uiso 1 1 calc R U . . .
C48 C 0.5758(4) 0.8818(3) 0.2222(3) 0.0459(16) Uani 1 1 d . . . . .
H48 H 0.600520 0.908845 0.196870 0.055 Uiso 1 1 calc R U . . .
C49 C 0.2714(5) 0.9164(5) 0.5057(6) 0.0458(17) Uani 0.550(15) 1 d DG U P C 1
C50 C 0.2359(7) 0.9544(6) 0.4635(5) 0.0477(17) Uani 0.550(15) 1 d G U P C 1
H50 H 0.255979 0.960899 0.422111 0.057 Uiso 0.550(15) 1 calc R U P C 1
C51 C 0.1705(7) 0.9828(5) 0.4831(5) 0.0519(17) Uani 0.550(15) 1 d G U P C 1
H51 H 0.146766 1.008235 0.454786 0.062 Uiso 0.550(15) 1 calc R U P C 1
C52 C 0.1405(5) 0.9731(5) 0.5449(5) 0.0511(17) Uani 0.550(15) 1 d DG U P C 1
C53 C 0.1760(6) 0.9350(6) 0.5872(5) 0.0528(18) Uani 0.550(15) 1 d G U P C 1
H53 H 0.155938 0.928546 0.628526 0.063 Uiso 0.550(15) 1 calc R U P C 1
C54 C 0.2414(5) 0.9067(5) 0.5676(5) 0.0513(18) Uani 0.550(15) 1 d G U P C 1
H54 H 0.265152 0.881210 0.595852 0.062 Uiso 0.550(15) 1 calc R U P C 1
C49A C 0.2668(6) 0.9140(6) 0.4976(7) 0.0483(18) Uani 0.450(15) 1 d DG U P C 2
C50A C 0.2351(9) 0.9616(6) 0.4681(7) 0.0486(18) Uani 0.450(15) 1 d G U P C 2
H50A H 0.259870 0.979009 0.433397 0.058 Uiso 0.450(15) 1 calc R U P C 2
C51A C 0.1663(9) 0.9832(5) 0.4905(7) 0.0515(18) Uani 0.450(15) 1 d G U P C 2
H51A H 0.145056 1.015005 0.470779 0.062 Uiso 0.450(15) 1 calc R U P C 2
C52A C 0.1293(6) 0.9571(6) 0.5424(7) 0.0518(18) Uani 0.450(15) 1 d DG U P C 2
C53A C 0.1610(7) 0.9095(6) 0.5719(6) 0.0531(18) Uani 0.450(15) 1 d G U P C 2
H53A H 0.136243 0.892121 0.606623 0.064 Uiso 0.450(15) 1 calc R U P C 2
C54A C 0.2298(7) 0.8880(5) 0.5495(7) 0.0501(18) Uani 0.450(15) 1 d G U P C 2
H54A H 0.251058 0.856124 0.569242 0.060 Uiso 0.450(15) 1 calc R U P C 2
C55 C 0.0725(8) 1.0088(8) 0.5683(9) 0.063(3) Uani 0.550(15) 1 d D U P C 1
H55A H 0.071457 1.044059 0.544923 0.095 Uiso 0.550(15) 1 calc R U P C 1
H55B H 0.077803 1.016113 0.614382 0.095 Uiso 0.550(15) 1 calc R U P C 1
H55C H 0.025979 0.988536 0.560279 0.095 Uiso 0.550(15) 1 calc R U P C 1
C55A C 0.0563(10) 0.9835(9) 0.5707(11) 0.062(4) Uani 0.450(15) 1 d D U P C 2
H55D H 0.066481 0.997136 0.614181 0.093 Uiso 0.450(15) 1 calc R U P C 2
H55E H 0.016809 0.955470 0.572049 0.093 Uiso 0.450(15) 1 calc R U P C 2
H55F H 0.040249 1.014509 0.543444 0.093 Uiso 0.450(15) 1 calc R U P C 2
C56 C 0.6347(15) 0.9765(8) 0.2871(8) 0.036(2) Uani 0.44(3) 1 d DG U P D 1
C61 C 0.7126(14) 0.9728(7) 0.2759(8) 0.040(2) Uani 0.44(3) 1 d G U P D 1
H61 H 0.741900 0.946472 0.298746 0.047 Uiso 0.44(3) 1 calc R U P D 1
C60 C 0.7468(12) 1.0085(8) 0.2306(8) 0.041(2) Uani 0.44(3) 1 d G U P D 1
H60 H 0.798892 1.005983 0.223091 0.049 Uiso 0.44(3) 1 calc R U P D 1
C59 C 0.7030(11) 1.0478(7) 0.1965(8) 0.038(2) Uani 0.44(3) 1 d DG U P D 1
C57 C 0.6251(11) 1.0516(8) 0.2077(9) 0.038(2) Uani 0.44(3) 1 d G U P D 1
H57 H 0.595815 1.077915 0.184879 0.046 Uiso 0.44(3) 1 calc R U P D 1
C58 C 0.5909(12) 1.0159(9) 0.2530(10) 0.038(2) Uani 0.44(3) 1 d G U P D 1
H58 H 0.538821 1.018404 0.260534 0.045 Uiso 0.44(3) 1 calc R U P D 1
C56A C 0.6324(11) 0.9848(6) 0.2947(8) 0.035(2) Uani 0.56(3) 1 d DG U P D 2
C61A C 0.7108(11) 0.9850(6) 0.2853(7) 0.038(2) Uani 0.56(3) 1 d G U P D 2
H61A H 0.741491 0.959301 0.307716 0.046 Uiso 0.56(3) 1 calc R U P D 2
C60A C 0.7433(9) 1.0236(6) 0.2423(7) 0.041(2) Uani 0.56(3) 1 d G U P D 2
H60A H 0.795720 1.023694 0.235978 0.049 Uiso 0.56(3) 1 calc R U P D 2
C59A C 0.6974(8) 1.0619(6) 0.2087(7) 0.039(2) Uani 0.56(3) 1 d DG U P D 2
C58A C 0.6190(8) 1.0617(7) 0.2182(8) 0.042(2) Uani 0.56(3) 1 d G U P D 2
H58A H 0.588235 1.087423 0.195729 0.050 Uiso 0.56(3) 1 calc R U P D 2
C57A C 0.5865(9) 1.0232(7) 0.2612(9) 0.038(2) Uani 0.56(3) 1 d G U P D 2
H57A H 0.534004 1.023031 0.267467 0.046 Uiso 0.56(3) 1 calc R U P D 2
C62 C 0.7388(15) 1.0867(9) 0.1450(10) 0.049(4) Uani 0.44(3) 1 d D U P D 1
H62A H 0.785058 1.102778 0.162222 0.074 Uiso 0.44(3) 1 calc R U P D 1
H62B H 0.703792 1.116543 0.134053 0.074 Uiso 0.44(3) 1 calc R U P D 1
H62C H 0.750083 1.065171 0.106348 0.074 Uiso 0.44(3) 1 calc R U P D 1
C62A C 0.7335(11) 1.1036(8) 0.1599(9) 0.051(3) Uani 0.56(3) 1 d D U P D 2
H62D H 0.728644 1.141503 0.176280 0.076 Uiso 0.56(3) 1 calc R U P D 2
H62E H 0.707873 1.100600 0.118389 0.076 Uiso 0.56(3) 1 calc R U P D 2
H62F H 0.786461 1.094556 0.154728 0.076 Uiso 0.56(3) 1 calc R U P D 2
B1 B 0.6510(4) 0.6141(3) 0.5462(3) 0.0347(15) Uani 1 1 d D . . . .
B2 B 0.5029(4) 0.5651(3) 0.3320(3) 0.0326(14) Uani 1 1 d D . . . .
B3 B 0.5899(4) 0.9337(3) 0.3369(3) 0.0327(14) Uani 1 1 d D . . . .
B4 B 0.3502(4) 0.8892(3) 0.4750(4) 0.0398(16) Uani 1 1 d D . . . .
S1X_7 S 0.23165(19) 0.70267(11) 0.15953(14) 0.0708(8) Uani 0.789(3) 1 d D U P E 1
S2X_7 S 0.3828(2) 0.66176(17) 0.1395(2) 0.0997(11) Uani 0.789(3) 1 d D U P E 1
F1X_7 F 0.2441(5) 0.6127(4) 0.2340(4) 0.117(2) Uani 0.789(3) 1 d D U P E 1
F2X_7 F 0.1360(6) 0.6464(6) 0.2329(6) 0.149(3) Uani 0.789(3) 1 d D U P E 1
F3X_7 F 0.1751(6) 0.6012(4) 0.1480(5) 0.129(3) Uani 0.789(3) 1 d D U P E 1
F4X_7 F 0.4207(6) 0.6963(5) 0.0251(4) 0.121(2) Uani 0.789(3) 1 d D U P E 1
F5X_7 F 0.5071(5) 0.7069(4) 0.1011(5) 0.129(2) Uani 0.789(3) 1 d D U P E 1
F6X_7 F 0.4102(5) 0.7635(3) 0.1036(5) 0.107(2) Uani 0.789(3) 1 d D U P E 1
O1X_7 O 0.1746(6) 0.7234(4) 0.1147(5) 0.094(2) Uani 0.789(3) 1 d D U P E 1
O2X_7 O 0.2533(7) 0.7382(4) 0.2129(5) 0.103(2) Uani 0.789(3) 1 d D U P E 1
O3X_7 O 0.4042(6) 0.6069(3) 0.1114(5) 0.095(2) Uani 0.789(3) 1 d D U P E 1
O4X_7 O 0.3984(6) 0.6790(4) 0.2076(4) 0.094(2) Uani 0.789(3) 1 d D U P E 1
N1X_7 N 0.2980(6) 0.6787(4) 0.1157(5) 0.0943(17) Uani 0.789(3) 1 d D U P E 1
C1X_7 C 0.1988(7) 0.6415(6) 0.1928(6) 0.104(2) Uani 0.789(3) 1 d D U P E 1
C2X_7 C 0.4302(7) 0.7099(5) 0.0924(6) 0.101(2) Uani 0.789(3) 1 d D U P E 1
S1X_8 S 0.2609(8) 0.7039(7) 0.2190(7) 0.108(2) Uani 0.211(3) 1 d D U P E 2
S2X_8 S 0.3775(7) 0.7088(4) 0.1411(6) 0.0789(17) Uani 0.211(3) 1 d D U P E 2
F1X_8 F 0.1576(19) 0.6241(10) 0.1850(17) 0.113(4) Uani 0.211(3) 1 d D U P E 2
F2X_8 F 0.1253(14) 0.6941(13) 0.2421(12) 0.112(4) Uani 0.211(3) 1 d D U P E 2
F3X_8 F 0.1513(18) 0.7069(13) 0.1383(13) 0.112(4) Uani 0.211(3) 1 d D U P E 2
F4X_8 F 0.4935(13) 0.6550(11) 0.0927(13) 0.099(3) Uani 0.211(3) 1 d D U P E 2
F5X_8 F 0.4552(17) 0.7320(11) 0.0460(14) 0.115(4) Uani 0.211(3) 1 d D U P E 2
F6X_8 F 0.3961(16) 0.6553(11) 0.0278(11) 0.100(4) Uani 0.211(3) 1 d D U P E 2
O1X_8 O 0.2734(19) 0.7599(9) 0.1900(17) 0.101(4) Uani 0.211(3) 1 d D U P E 2
O2X_8 O 0.2715(19) 0.6962(15) 0.2888(9) 0.113(4) Uani 0.211(3) 1 d D U P E 2
O3X_8 O 0.4362(16) 0.7007(14) 0.1968(12) 0.106(4) Uani 0.211(3) 1 d D U P E 2
O4X_8 O 0.364(2) 0.7684(7) 0.1392(16) 0.101(3) Uani 0.211(3) 1 d D U P E 2
N1X_8 N 0.3243(13) 0.6685(10) 0.1826(14) 0.096(2) Uani 0.211(3) 1 d D U P E 2
C1X_8 C 0.1769(12) 0.6810(10) 0.1941(12) 0.098(2) Uani 0.211(3) 1 d D U P E 2
C2X_8 C 0.4269(13) 0.6840(9) 0.0794(10) 0.100(2) Uani 0.211(3) 1 d D U P E 2
C1S_1 C 0.9656(14) 0.7107(12) 0.3175(17) 0.107(5) Uani 0.347(14) 1 d D U P F 1
H1SA_1 H 0.994685 0.726547 0.352966 0.161 Uiso 0.347(14) 1 calc R U P F 1
H1SB_1 H 0.949366 0.673172 0.328882 0.161 Uiso 0.347(14) 1 calc R U P F 1
H1SC_1 H 0.996515 0.709126 0.278913 0.161 Uiso 0.347(14) 1 calc R U P F 1
C2S_1 C 0.8960(10) 0.7476(7) 0.3042(10) 0.099(3) Uani 0.347(14) 1 d DG U P F 1
C3S_1 C 0.8447(13) 0.7333(8) 0.2547(11) 0.099(3) Uani 0.347(14) 1 d DG U P F 1
H3S_1 H 0.852607 0.700903 0.229746 0.119 Uiso 0.347(14) 1 calc R U P F 1
C4S_1 C 0.7816(12) 0.7674(11) 0.2425(12) 0.099(3) Uani 0.347(14) 1 d G U P F 1
H4S_1 H 0.747310 0.757842 0.209393 0.119 Uiso 0.347(14) 1 calc R U P F 1
C5S_1 C 0.7698(11) 0.8158(10) 0.2798(14) 0.096(3) Uani 0.347(14) 1 d G U P F 1
H5S_1 H 0.727599 0.838639 0.271641 0.116 Uiso 0.347(14) 1 calc R U P F 1
C6S_1 C 0.8211(14) 0.8301(8) 0.3293(13) 0.098(3) Uani 0.347(14) 1 d G U P F 1
H6S_1 H 0.813186 0.862497 0.354241 0.118 Uiso 0.347(14) 1 calc R U P F 1
C7S_1 C 0.8842(13) 0.7960(9) 0.3415(10) 0.099(3) Uani 0.347(14) 1 d DG U P F 1
H7S_1 H 0.918484 0.805559 0.374595 0.118 Uiso 0.347(14) 1 calc R U P F 1
C1S_2 C 0.9591(9) 0.7270(8) 0.3581(9) 0.113(4) Uani 0.653(14) 1 d D U P F 2
H1SA_2 H 0.970576 0.751089 0.394655 0.170 Uiso 0.653(14) 1 calc R U P F 2
H1SB_2 H 0.947240 0.689631 0.373551 0.170 Uiso 0.653(14) 1 calc R U P F 2
H1SC_2 H 1.002485 0.725175 0.329692 0.170 Uiso 0.653(14) 1 calc R U P F 2
C2S_2 C 0.8912(6) 0.7507(5) 0.3205(6) 0.098(3) Uani 0.653(14) 1 d DG U P F 2
C3S_2 C 0.8647(7) 0.7222(4) 0.2653(6) 0.100(3) Uani 0.653(14) 1 d DG U P F 2
H3S_2 H 0.888174 0.688947 0.251882 0.120 Uiso 0.653(14) 1 calc R U P F 2
C4S_2 C 0.8030(8) 0.7436(5) 0.2300(5) 0.099(3) Uani 0.653(14) 1 d G U P F 2
H4S_2 H 0.785208 0.724569 0.193085 0.119 Uiso 0.653(14) 1 calc R U P F 2
C5S_2 C 0.7678(6) 0.7934(6) 0.2500(7) 0.098(3) Uani 0.653(14) 1 d G U P F 2
H5S_2 H 0.726526 0.807636 0.226466 0.118 Uiso 0.653(14) 1 calc R U P F 2
C6S_2 C 0.7943(7) 0.8218(4) 0.3053(7) 0.097(3) Uani 0.653(14) 1 d G U P F 2
H6S_2 H 0.770811 0.855082 0.318644 0.116 Uiso 0.653(14) 1 calc R U P F 2
C7S_2 C 0.8560(8) 0.8004(5) 0.3405(5) 0.098(3) Uani 0.653(14) 1 d DG U P F 2
H7S_2 H 0.873778 0.819461 0.377442 0.117 Uiso 0.653(14) 1 calc R U P F 2
C1S_3 C 0.7810(16) 0.4371(10) 0.4218(14) 0.183(7) Uani 0.587(14) 1 d D U P G 1
H1SA_3 H 0.821449 0.461003 0.437672 0.274 Uiso 0.587(14) 1 calc R U P G 1
H1SB_3 H 0.778105 0.439776 0.374934 0.274 Uiso 0.587(14) 1 calc R U P G 1
H1SC_3 H 0.733586 0.449173 0.440351 0.274 Uiso 0.587(14) 1 calc R U P G 1
C2S_3 C 0.7969(11) 0.3762(9) 0.4415(9) 0.180(6) Uani 0.587(14) 1 d DG U P G 1
C3S_3 C 0.7461(11) 0.3336(10) 0.4239(11) 0.181(6) Uani 0.587(14) 1 d DG U P G 1
H3S_3 H 0.701913 0.342417 0.400610 0.218 Uiso 0.587(14) 1 calc R U P G 1
C4S_3 C 0.7612(13) 0.2778(9) 0.4412(12) 0.182(6) Uani 0.587(14) 1 d G U P G 1
H4S_3 H 0.727215 0.249242 0.429440 0.218 Uiso 0.587(14) 1 calc R U P G 1
C5S_3 C 0.8272(14) 0.2645(9) 0.4760(11) 0.184(6) Uani 0.587(14) 1 d G U P G 1
H5S_3 H 0.837352 0.227191 0.487582 0.220 Uiso 0.587(14) 1 calc R U P G 1
C6S_3 C 0.8780(11) 0.3072(11) 0.4936(10) 0.183(6) Uani 0.587(14) 1 d G U P G 1
H6S_3 H 0.922188 0.298315 0.516894 0.220 Uiso 0.587(14) 1 calc R U P G 1
C7S_3 C 0.8629(10) 0.3630(10) 0.4763(9) 0.182(6) Uani 0.587(14) 1 d DG U P G 1
H7S_3 H 0.896887 0.391491 0.488065 0.218 Uiso 0.587(14) 1 calc R U P G 1
C1S_4 C 0.8954(19) 0.3238(18) 0.5583(16) 0.188(7) Uani 0.413(14) 1 d D U P G 2
H1SA_4 H 0.923551 0.355820 0.574388 0.282 Uiso 0.413(14) 1 calc R U P G 2
H1SB_4 H 0.866457 0.307532 0.593277 0.282 Uiso 0.413(14) 1 calc R U P G 2
H1SC_4 H 0.930170 0.296072 0.541466 0.282 Uiso 0.413(14) 1 calc R U P G 2
C2S_4 C 0.8415(14) 0.3428(12) 0.5038(13) 0.182(6) Uani 0.413(14) 1 d DG U P G 2
C3S_4 C 0.7945(17) 0.3038(11) 0.4726(16) 0.182(6) Uani 0.413(14) 1 d DG U P G 2
H3S_4 H 0.795991 0.265852 0.484862 0.219 Uiso 0.413(14) 1 calc R U P G 2
C4S_4 C 0.7451(17) 0.3214(16) 0.4231(17) 0.182(6) Uani 0.413(14) 1 d G U P G 2
H4S_4 H 0.713604 0.295204 0.402246 0.218 Uiso 0.413(14) 1 calc R U P G 2
C5S_4 C 0.7428(18) 0.3780(18) 0.4048(15) 0.181(6) Uani 0.413(14) 1 d G U P G 2
H5S_4 H 0.709768 0.389782 0.371698 0.217 Uiso 0.413(14) 1 calc R U P G 2
C6S_4 C 0.790(2) 0.4171(13) 0.4360(18) 0.182(6) Uani 0.413(14) 1 d G U P G 2
H6S_4 H 0.788319 0.455009 0.423765 0.218 Uiso 0.413(14) 1 calc R U P G 2
C7S_4 C 0.8392(17) 0.3995(12) 0.4855(16) 0.181(6) Uani 0.413(14) 1 d DG U P G 2
H7S_4 H 0.870707 0.425658 0.506381 0.217 Uiso 0.413(14) 1 calc R U P G 2
C1S_5 C 1.068(4) 0.420(3) 0.517(4) 0.136(9) Uani 0.158(13) 1 d D U P H -1
H1SA_5 H 1.078871 0.406618 0.473231 0.204 Uiso 0.158(13) 1 calc R U P H -1
H1SB_5 H 1.114701 0.422689 0.541269 0.204 Uiso 0.158(13) 1 calc R U P H -1
H1SC_5 H 1.034218 0.393943 0.537839 0.204 Uiso 0.158(13) 1 calc R U P H -1
C2S_5 C 1.031(3) 0.478(3) 0.513(2) 0.136(8) Uani 0.158(13) 1 d DG U P H -1
C3S_5 C 1.010(4) 0.506(3) 0.570(2) 0.136(8) Uani 0.158(13) 1 d DG U P H -1
H3S_5 H 1.018546 0.489034 0.610129 0.164 Uiso 0.158(13) 1 calc R U P H -1
C4S_5 C 0.976(5) 0.559(3) 0.566(3) 0.136(8) Uani 0.158(13) 1 d G U P H -1
H4S_5 H 0.961758 0.577619 0.604173 0.163 Uiso 0.158(13) 1 calc R U P H -1
C5S_5 C 0.963(4) 0.584(3) 0.505(4) 0.137(8) Uani 0.158(13) 1 d G U P H -1
H5S_5 H 0.939928 0.619568 0.503040 0.164 Uiso 0.158(13) 1 calc R U P H -1
C6S_5 C 0.984(4) 0.556(3) 0.448(3) 0.136(8) Uani 0.158(13) 1 d G U P H -1
H6S_5 H 0.974881 0.572933 0.407863 0.164 Uiso 0.158(13) 1 calc R U P H -1
C7S_5 C 1.018(4) 0.503(3) 0.452(2) 0.136(8) Uani 0.158(13) 1 d DG U P H -1
H7S_5 H 1.031668 0.484348 0.413819 0.164 Uiso 0.158(13) 1 calc R U P H -1
C1S_6 C 0.950(2) 0.5884(15) 0.549(2) 0.138(9) Uani 0.342(13) 1 d D U P H -2
H1SA_6 H 0.960980 0.588518 0.594914 0.207 Uiso 0.342(13) 1 calc R U P H -2
H1SB_6 H 0.971883 0.621576 0.529067 0.207 Uiso 0.342(13) 1 calc R U P H -2
H1SC_6 H 0.896150 0.588191 0.541697 0.207 Uiso 0.342(13) 1 calc R U P H -2
C2S_6 C 0.9850(15) 0.5360(13) 0.5180(15) 0.136(8) Uani 0.342(13) 1 d DG U P H -2
C3S_6 C 0.9771(19) 0.5263(15) 0.4512(14) 0.136(8) Uani 0.342(13) 1 d DG U P H -2
H3S_6 H 0.950506 0.552007 0.425142 0.164 Uiso 0.342(13) 1 calc R U P H -2
C4S_6 C 1.009(2) 0.4782(17) 0.4232(14) 0.136(8) Uani 0.342(13) 1 d G U P H -2
H4S_6 H 1.003585 0.471719 0.378476 0.163 Uiso 0.342(13) 1 calc R U P H -2
C5S_6 C 1.049(2) 0.4398(15) 0.4621(17) 0.136(8) Uani 0.342(13) 1 d G U P H -2
H5S_6 H 1.069847 0.407567 0.443381 0.163 Uiso 0.342(13) 1 calc R U P H -2
C6S_6 C 1.056(2) 0.4494(15) 0.5289(17) 0.136(8) Uani 0.342(13) 1 d G U P H -2
H6S_6 H 1.083027 0.423701 0.554954 0.163 Uiso 0.342(13) 1 calc R U P H -2
C7S_6 C 1.0247(19) 0.4975(15) 0.5569(13) 0.136(8) Uani 0.342(13) 1 d DG U P H -2
H7S_6 H 1.029950 0.503989 0.601621 0.164 Uiso 0.342(13) 1 calc R U P H -2

loop_
_atom_site_aniso_label
_atom_site_aniso_U_11
_atom_site_aniso_U_22
_atom_site_aniso_U_33
_atom_site_aniso_U_23
_atom_site_aniso_U_13
_atom_site_aniso_U_12
Mo1 0.0322(3) 0.0209(2) 0.0318(3) 0.00079(16) -0.00133(18) 0.00098(16)
Mo2 0.0348(3) 0.0205(2) 0.0295(2) 0.00019(15) -0.00615(18) 0.00047(17)
N1 0.027(2) 0.027(2) 0.030(2) -0.0015(17) -0.0030(19) 0.0014(17)
N2 0.031(3) 0.025(2) 0.041(3) -0.0020(19) 0.000(2) -0.0008(18)
N3 0.037(3) 0.032(3) 0.038(3) -0.005(2) -0.006(2) -0.002(2)
N4 0.039(3) 0.028(3) 0.036(3) 0.0010(18) -0.002(2) -0.0011(19)
N5 0.042(3) 0.028(2) 0.034(3) 0.0011(19) -0.004(2) 0.001(2)
N6 0.034(3) 0.030(3) 0.037(3) 0.0023(19) -0.006(2) 0.002(2)
N7 0.035(3) 0.029(2) 0.035(3) 0.0037(19) -0.011(2) -0.0020(19)
N8 0.033(3) 0.027(2) 0.036(3) -0.0001(18) 0.000(2) -0.0016(19)
N9 0.044(3) 0.025(2) 0.033(3) -0.0003(18) -0.008(2) -0.003(2)
N10 0.034(2) 0.025(2) 0.029(2) -0.0002(17) -0.0036(19) -0.0032(18)
N11 0.030(3) 0.028(2) 0.030(2) -0.0011(17) -0.0071(19) 0.0012(18)
N12 0.035(3) 0.022(2) 0.038(3) 0.0009(18) -0.004(2) 0.0028(18)
N13 0.034(3) 0.025(2) 0.042(3) 0.0024(19) -0.003(2) -0.0021(19)
N14 0.038(3) 0.027(2) 0.035(3) 0.0038(18) -0.006(2) -0.0011(19)
N15 0.049(3) 0.032(3) 0.041(3) -0.003(2) -0.001(2) -0.001(2)
N16 0.035(3) 0.026(2) 0.041(3) 0.0023(19) 0.000(2) -0.0009(19)
N17 0.037(3) 0.035(3) 0.046(3) -0.002(2) -0.002(2) -0.001(2)
N18 0.036(3) 0.026(2) 0.034(3) -0.0014(18) -0.005(2) -0.0016(18)
N19 0.040(3) 0.030(3) 0.034(3) 0.0031(19) -0.004(2) -0.004(2)
C1 0.032(3) 0.028(3) 0.032(3) -0.003(2) -0.003(2) 0.004(2)
C2 0.037(3) 0.032(3) 0.036(3) 0.004(2) -0.007(3) 0.003(2)
C3 0.041(3) 0.023(3) 0.047(4) 0.002(2) -0.007(3) 0.002(2)
C4 0.034(3) 0.029(3) 0.038(3) -0.003(2) -0.008(3) 0.002(2)
C5 0.029(3) 0.022(3) 0.036(3) -0.004(2) -0.003(2) -0.002(2)
C6 0.040(4) 0.030(3) 0.048(4) -0.003(2) 0.009(3) -0.004(2)
C7 0.035(4) 0.044(4) 0.062(5) -0.005(3) 0.000(3) -0.012(3)
C8 0.037(4) 0.049(4) 0.057(4) -0.003(3) -0.009(3) -0.006(3)
C9 0.057(4) 0.033(3) 0.040(4) 0.002(2) 0.010(3) -0.008(3)
C10 0.071(5) 0.046(4) 0.038(4) 0.003(3) 0.013(3) -0.011(3)
C11 0.065(5) 0.049(4) 0.036(4) -0.002(3) 0.003(3) -0.003(3)
C12 0.035(3) 0.042(4) 0.048(4) 0.006(3) -0.005(3) 0.010(3)
C13 0.030(3) 0.056(4) 0.058(4) 0.012(3) -0.005(3) 0.002(3)
C14 0.041(4) 0.044(4) 0.045(4) 0.013(3) -0.014(3) -0.005(3)
C15 0.042(4) 0.032(3) 0.047(4) -0.001(2) 0.002(3) 0.002(2)
C16 0.061(4) 0.035(3) 0.035(3) -0.003(2) 0.004(3) -0.006(3)
C17 0.063(4) 0.035(3) 0.029(3) -0.004(2) 0.004(3) -0.005(3)
C18 0.057(3) 0.033(3) 0.038(3) 0.001(3) -0.011(3) -0.008(3)
C23 0.056(3) 0.033(3) 0.035(3) 0.005(3) -0.010(3) -0.010(3)
C22 0.059(3) 0.035(4) 0.039(3) 0.004(3) -0.013(3) -0.010(3)
C21 0.062(3) 0.036(3) 0.038(3) 0.000(3) -0.014(3) -0.010(3)
C20 0.059(3) 0.034(3) 0.037(3) 0.001(3) -0.010(3) -0.008(3)
C19 0.056(3) 0.033(3) 0.036(3) -0.001(3) -0.010(3) -0.008(3)
C18A 0.055(3) 0.031(3) 0.035(3) 0.003(3) -0.008(3) -0.008(3)
C23A 0.058(3) 0.035(3) 0.039(3) 0.001(3) -0.014(3) -0.005(3)
C22A 0.059(3) 0.034(3) 0.039(3) 0.006(3) -0.015(3) -0.010(3)
C21A 0.061(3) 0.031(3) 0.038(3) 0.002(3) -0.012(3) -0.010(3)
C20A 0.061(3) 0.035(3) 0.038(3) 0.001(3) -0.009(3) -0.007(3)
C19A 0.056(3) 0.032(3) 0.035(3) 0.000(3) -0.009(3) -0.009(3)
C24 0.078(7) 0.042(7) 0.042(7) -0.002(6) -0.018(7) -0.016(6)
C24A 0.082(7) 0.042(6) 0.043(6) 0.003(5) -0.019(6) -0.017(6)
C25 0.050(3) 0.039(4) 0.046(3) -0.006(3) -0.020(3) -0.003(3)
C30 0.050(4) 0.039(4) 0.048(3) -0.005(3) -0.021(3) 0.002(3)
C29 0.053(4) 0.042(4) 0.048(3) -0.008(4) -0.021(3) 0.002(3)
C28 0.052(3) 0.041(4) 0.050(4) -0.005(3) -0.021(3) 0.002(3)
C27 0.051(3) 0.044(4) 0.049(4) -0.008(3) -0.024(4) 0.000(3)
C26 0.049(3) 0.042(4) 0.047(4) -0.004(3) -0.020(3) 0.000(3)
C25A 0.048(3) 0.037(4) 0.046(3) -0.005(3) -0.020(3) -0.002(3)
C30A 0.053(4) 0.042(4) 0.049(3) -0.004(3) -0.022(3) 0.000(3)
C29A 0.054(3) 0.043(4) 0.050(3) -0.009(3) -0.021(3) 0.001(3)
C28A 0.052(3) 0.043(4) 0.047(3) -0.009(3) -0.023(3) -0.002(3)
C27A 0.051(3) 0.042(4) 0.047(4) -0.009(3) -0.024(3) 0.000(3)
C26A 0.048(3) 0.041(4) 0.045(3) -0.007(3) -0.021(3) -0.002(3)
C31 0.066(7) 0.058(8) 0.060(7) -0.010(6) -0.027(6) 0.003(7)
C31A 0.065(6) 0.049(7) 0.059(6) -0.007(6) -0.034(6) 0.003(6)
C32 0.037(3) 0.022(3) 0.027(3) 0.0015(19) -0.009(2) -0.001(2)
C33 0.047(4) 0.025(3) 0.041(3) 0.003(2) -0.011(3) 0.000(2)
C34 0.042(4) 0.022(3) 0.048(4) 0.000(2) -0.009(3) 0.005(2)
C35 0.043(4) 0.032(3) 0.042(4) -0.005(2) -0.009(3) 0.011(2)
C36 0.038(3) 0.030(3) 0.032(3) -0.002(2) -0.009(3) 0.006(2)
C37 0.044(4) 0.033(3) 0.035(3) -0.001(2) -0.010(3) 0.011(3)
C38 0.037(4) 0.043(4) 0.046(4) -0.004(3) -0.016(3) 0.005(3)
C39 0.032(3) 0.033(3) 0.042(3) -0.006(2) -0.009(3) -0.001(2)
C40 0.058(4) 0.032(3) 0.036(3) 0.005(2) -0.015(3) -0.009(3)
C41 0.067(5) 0.055(4) 0.037(4) -0.001(3) -0.008(3) -0.015(4)
C42 0.064(5) 0.043(4) 0.039(4) -0.010(3) 0.008(3) -0.010(3)
C43 0.046(4) 0.033(3) 0.049(4) -0.003(3) -0.012(3) -0.001(3)
C44 0.043(4) 0.046(4) 0.062(5) -0.005(3) -0.012(3) -0.009(3)
C45 0.038(4) 0.051(4) 0.070(5) -0.005(3) -0.001(3) -0.004(3)
C46 0.052(4) 0.040(3) 0.035(3) -0.004(2) -0.009(3) -0.006(3)
C47 0.096(6) 0.053(4) 0.028(3) -0.007(3) 0.000(4) -0.019(4)
C48 0.062(5) 0.045(4) 0.030(3) 0.001(3) 0.000(3) -0.012(3)
C49 0.042(3) 0.049(3) 0.047(3) -0.006(3) 0.004(3) -0.001(3)
C50 0.043(3) 0.052(4) 0.048(3) -0.009(3) 0.003(3) 0.000(3)
C51 0.047(3) 0.057(3) 0.052(3) -0.008(3) 0.003(3) 0.002(3)
C52 0.046(3) 0.056(4) 0.052(3) -0.009(3) 0.005(3) 0.000(3)
C53 0.048(3) 0.058(4) 0.052(3) -0.006(3) 0.007(3) 0.000(3)
C54 0.047(3) 0.055(4) 0.052(4) -0.002(3) 0.006(3) 0.000(3)
C49A 0.045(3) 0.052(4) 0.048(4) -0.006(3) 0.007(3) 0.001(3)
C50A 0.044(3) 0.053(4) 0.048(3) -0.008(3) 0.004(3) 0.001(3)
C51A 0.047(3) 0.056(4) 0.052(3) -0.008(3) 0.003(3) 0.002(3)
C52A 0.046(3) 0.057(4) 0.052(3) -0.006(3) 0.007(3) 0.000(3)
C53A 0.049(3) 0.057(4) 0.053(3) -0.006(3) 0.007(3) 0.000(3)
C54A 0.047(3) 0.055(4) 0.049(4) -0.006(3) 0.004(3) 0.001(3)
C55 0.052(6) 0.069(7) 0.069(6) -0.013(6) 0.010(5) 0.000(6)
C55A 0.058(7) 0.064(7) 0.064(7) -0.004(7) 0.007(6) 0.003(6)
C56 0.044(3) 0.021(5) 0.044(4) -0.004(4) -0.003(4) -0.003(4)
C61 0.045(3) 0.028(5) 0.045(4) -0.007(4) 0.000(4) -0.003(4)
C60 0.046(3) 0.030(5) 0.047(4) -0.007(4) 0.002(4) 0.001(4)
C59 0.045(3) 0.027(5) 0.043(4) -0.007(4) 0.005(4) -0.002(4)
C57 0.046(3) 0.026(5) 0.044(4) -0.004(4) 0.003(3) 0.004(4)
C58 0.043(3) 0.026(5) 0.044(4) -0.005(4) 0.000(3) 0.002(4)
C56A 0.042(3) 0.022(4) 0.040(4) -0.006(3) -0.001(3) -0.001(4)
C61A 0.045(3) 0.025(4) 0.045(4) -0.007(4) 0.002(3) 0.002(4)
C60A 0.046(3) 0.028(5) 0.048(4) -0.006(4) 0.003(3) 0.000(4)
C59A 0.048(3) 0.022(5) 0.047(4) -0.004(4) 0.001(3) -0.004(4)
C58A 0.049(3) 0.030(5) 0.046(4) -0.001(4) 0.000(3) 0.000(4)
C57A 0.044(3) 0.027(4) 0.044(4) -0.003(3) -0.003(3) -0.002(4)
C62 0.059(7) 0.035(7) 0.054(7) -0.002(6) 0.012(6) -0.001(7)
C62A 0.057(6) 0.039(7) 0.056(7) 0.003(6) 0.012(6) -0.004(6)
B1 0.037(4) 0.029(3) 0.039(4) -0.004(3) -0.005(3) 0.003(3)
B2 0.038(4) 0.027(3) 0.033(3) 0.005(2) -0.010(3) -0.001(3)
B3 0.033(4) 0.026(3) 0.039(4) 0.000(2) -0.009(3) 0.000(2)
B4 0.046(4) 0.033(4) 0.040(4) -0.003(3) 0.001(3) 0.001(3)
S1X_7 0.0912(19) 0.0593(15) 0.0613(15) -0.0173(11) -0.0482(14) 0.0140(13)
S2X_7 0.108(2) 0.088(2) 0.103(2) 0.0119(17) -0.037(2) 0.0155(18)
F1X_7 0.136(5) 0.111(5) 0.102(5) 0.032(4) -0.057(4) 0.006(4)
F2X_7 0.150(6) 0.165(6) 0.132(6) 0.011(5) -0.015(5) 0.005(5)
F3X_7 0.156(6) 0.103(5) 0.126(5) 0.005(4) -0.055(5) -0.036(5)
F4X_7 0.126(5) 0.126(5) 0.112(5) 0.016(4) -0.035(4) 0.004(4)
F5X_7 0.119(5) 0.134(5) 0.132(5) 0.027(4) -0.044(4) 0.003(4)
F6X_7 0.108(4) 0.083(4) 0.131(5) 0.007(4) -0.040(4) -0.003(4)
O1X_7 0.110(5) 0.085(5) 0.085(5) 0.000(4) -0.040(4) 0.011(4)
O2X_7 0.137(5) 0.067(4) 0.104(5) -0.008(4) -0.046(4) 0.020(4)
O3X_7 0.115(5) 0.064(4) 0.105(5) 0.003(4) -0.020(4) 0.026(4)
O4X_7 0.099(4) 0.088(4) 0.095(4) 0.004(4) -0.027(4) 0.001(4)
N1X_7 0.105(3) 0.086(3) 0.091(3) -0.002(3) -0.044(3) 0.007(3)
C1X_7 0.113(4) 0.100(4) 0.097(4) -0.002(4) -0.042(4) -0.001(4)
C2X_7 0.113(4) 0.088(4) 0.103(4) 0.005(4) -0.040(4) 0.007(4)
S1X_8 0.123(4) 0.097(4) 0.104(4) 0.000(3) -0.037(3) 0.005(4)
S2X_8 0.096(3) 0.055(3) 0.085(3) -0.004(3) -0.046(3) 0.008(3)
F1X_8 0.134(7) 0.101(7) 0.105(7) -0.015(7) -0.035(7) 0.006(7)
F2X_8 0.129(7) 0.100(6) 0.106(6) -0.004(6) -0.040(6) 0.003(6)
F3X_8 0.128(6) 0.098(6) 0.107(6) -0.001(6) -0.037(6) 0.003(6)
F4X_8 0.109(6) 0.084(6) 0.103(6) 0.004(6) -0.038(6) 0.010(6)
F5X_8 0.124(7) 0.105(7) 0.117(7) 0.007(7) -0.036(7) 0.002(7)
F6X_8 0.110(6) 0.083(6) 0.106(6) 0.003(6) -0.041(6) 0.003(6)
O1X_8 0.118(6) 0.086(6) 0.097(6) -0.002(6) -0.035(6) 0.005(6)
O2X_8 0.129(7) 0.103(6) 0.107(7) 0.003(6) -0.036(6) 0.004(6)
O3X_8 0.117(6) 0.092(6) 0.108(6) 0.001(6) -0.038(6) 0.011(6)
O4X_8 0.115(6) 0.086(6) 0.101(6) 0.000(6) -0.036(6) 0.007(6)
N1X_8 0.110(4) 0.083(4) 0.094(4) 0.000(3) -0.038(4) 0.010(4)
C1X_8 0.113(4) 0.088(4) 0.092(4) -0.002(4) -0.044(4) 0.005(4)
C2X_8 0.111(4) 0.088(4) 0.100(4) 0.003(4) -0.039(4) 0.008(4)
C1S_1 0.118(9) 0.077(8) 0.127(9) -0.004(8) 0.039(8) -0.002(8)
C2S_1 0.110(6) 0.069(5) 0.119(6) 0.001(4) 0.047(5) -0.005(4)
C3S_1 0.110(6) 0.070(4) 0.119(6) 0.000(4) 0.046(5) -0.004(4)
C4S_1 0.109(6) 0.070(5) 0.119(6) 0.000(4) 0.046(5) -0.005(4)
C5S_1 0.107(6) 0.067(5) 0.116(6) 0.001(4) 0.049(5) -0.008(4)
C6S_1 0.109(6) 0.069(5) 0.118(6) 0.002(4) 0.048(5) -0.005(4)
C7S_1 0.110(6) 0.069(4) 0.118(6) 0.002(4) 0.047(5) -0.006(4)
C1S_2 0.122(8) 0.090(7) 0.128(9) 0.002(7) 0.036(8) -0.003(7)
C2S_2 0.109(6) 0.069(4) 0.118(6) 0.002(4) 0.047(5) -0.004(4)
C3S_2 0.111(6) 0.070(4) 0.119(6) -0.001(4) 0.046(5) -0.003(4)
C4S_2 0.109(6) 0.068(4) 0.120(6) 0.000(4) 0.044(5) -0.001(4)
C5S_2 0.109(6) 0.068(5) 0.119(6) 0.002(4) 0.048(5) -0.004(4)
C6S_2 0.108(6) 0.066(4) 0.117(6) 0.001(4) 0.051(5) -0.007(4)
C7S_2 0.109(6) 0.066(4) 0.118(6) 0.002(4) 0.047(5) -0.007(4)
C1S_3 0.136(10) 0.249(18) 0.164(11) -0.038(13) 0.058(9) -0.011(11)
C2S_3 0.132(9) 0.248(17) 0.161(10) -0.034(11) 0.057(7) -0.018(10)
C3S_3 0.134(9) 0.249(17) 0.163(10) -0.036(11) 0.053(7) -0.019(10)
C4S_3 0.133(9) 0.250(17) 0.163(10) -0.035(11) 0.053(7) -0.018(10)
C5S_3 0.136(9) 0.250(17) 0.166(10) -0.033(11) 0.054(8) -0.019(10)
C6S_3 0.135(9) 0.250(17) 0.164(10) -0.035(11) 0.052(8) -0.019(10)
C7S_3 0.134(9) 0.249(17) 0.163(10) -0.034(11) 0.054(7) -0.020(10)
C1S_4 0.141(12) 0.255(18) 0.168(12) -0.029(13) 0.054(11) -0.017(12)
C2S_4 0.133(9) 0.250(17) 0.164(10) -0.036(11) 0.054(7) -0.019(10)
C3S_4 0.134(9) 0.249(17) 0.164(10) -0.036(11) 0.055(7) -0.018(10)
C4S_4 0.134(9) 0.250(17) 0.163(10) -0.034(11) 0.053(7) -0.019(10)
C5S_4 0.133(9) 0.249(17) 0.162(10) -0.036(11) 0.056(7) -0.019(10)
C6S_4 0.133(9) 0.250(17) 0.163(10) -0.036(12) 0.056(8) -0.018(10)
C7S_4 0.132(9) 0.249(17) 0.162(10) -0.035(11) 0.055(7) -0.018(10)
C1S_5 0.090(15) 0.21(2) 0.104(14) 0.019(16) -0.009(12) -0.020(15)
C2S_5 0.090(13) 0.21(2) 0.104(12) 0.021(14) -0.007(9) -0.020(13)
C3S_5 0.090(13) 0.21(2) 0.104(12) 0.021(14) -0.007(9) -0.020(13)
C4S_5 0.090(13) 0.21(2) 0.104(12) 0.021(14) -0.007(9) -0.020(14)
C5S_5 0.090(13) 0.21(2) 0.105(12) 0.020(14) -0.007(9) -0.020(14)
C6S_5 0.090(13) 0.21(2) 0.104(12) 0.021(14) -0.007(9) -0.020(14)
C7S_5 0.090(13) 0.21(2) 0.104(12) 0.021(14) -0.007(9) -0.020(14)
C1S_6 0.091(14) 0.22(2) 0.105(14) 0.021(15) -0.001(11) -0.021(15)
C2S_6 0.089(13) 0.21(2) 0.104(12) 0.021(14) -0.006(9) -0.021(13)
C3S_6 0.090(13) 0.21(2) 0.104(12) 0.021(14) -0.007(9) -0.021(13)
C4S_6 0.090(13) 0.21(2) 0.104(12) 0.020(14) -0.007(9) -0.021(14)
C5S_6 0.090(13) 0.21(2) 0.104(12) 0.021(14) -0.006(9) -0.020(14)
C6S_6 0.090(13) 0.21(2) 0.104(12) 0.020(14) -0.007(9) -0.020(14)
C7S_6 0.090(13) 0.21(2) 0.104(12) 0.021(14) -0.007(9) -0.020(13)

loop_
_atom_type_symbol
_atom_type_description
_atom_type_scat_dispersion_real
_atom_type_scat_dispersion_imag
_atom_type_scat_source
C C 0.0181 0.0091 'International Tables Vol C Tables 4.2.6.8 and 6.1.1.4'
H H 0.0000 0.0000 'International Tables Vol C Tables 4.2.6.8 and 6.1.1.4'
B B 0.0090 0.0039 'International Tables Vol C Tables 4.2.6.8 and 6.1.1.4'
F F 0.0727 0.0534 'International Tables Vol C Tables 4.2.6.8 and 6.1.1.4'
Mo Mo -0.0483 2.7339 'International Tables Vol C Tables 4.2.6.8 and 6.1.1.4'
N N 0.0311 0.0180 'International Tables Vol C Tables 4.2.6.8 and 6.1.1.4'
O O 0.0492 0.0322 'International Tables Vol C Tables 4.2.6.8 and 6.1.1.4'
S S 0.3331 0.5567 'International Tables Vol C Tables 4.2.6.8 and 6.1.1.4'

loop_
_exptl_crystal_face_index_h
_exptl_crystal_face_index_k
_exptl_crystal_face_index_l
_exptl_crystal_face_perp_dist
0.00 -1.00 0.00 0.0410
0.00 1.00 0.00 0.0730
1.00 0.00 1.00 0.1260
-1.00 0.00 -1.00 0.1040
-1.00 0.00 1.00 0.0260
1.00 0.00 -1.00 0.0220
-1.00 -1.00 -1.00 0.0850

loop_
_geom_angle_atom_site_label_1
_geom_angle_atom_site_label_2
_geom_angle_atom_site_label_3
_geom_angle
_geom_angle_site_symmetry_1
_geom_angle_site_symmetry_3
_geom_angle_publ_flag
N2 Mo1 N1 83.70(17) . . ?
N2 Mo1 N6 168.45(18) . . ?
N2 Mo1 N8 86.05(18) . . ?
N4 Mo1 N1 84.09(17) . . ?
N4 Mo1 N2 93.58(19) . . ?
N4 Mo1 N6 84.34(19) . . ?
N4 Mo1 N8 167.64(18) . . ?
N6 Mo1 N1 84.79(17) . . ?
N6 Mo1 N8 93.56(18) . . ?
N8 Mo1 N1 83.58(17) . . ?
N10 Mo1 N1 178.94(19) . . ?
N10 Mo1 N2 95.36(19) . . ?
N10 Mo1 N4 95.50(19) . . ?
N10 Mo1 N6 96.14(19) . . ?
N10 Mo1 N8 96.84(19) . . ?
N10 Mo2 N11 176.09(18) . . ?
N10 Mo2 N12 96.34(19) . . ?
N10 Mo2 N14 91.86(19) . . ?
N10 Mo2 N16 95.60(19) . . ?
N10 Mo2 N18 98.75(19) . . ?
N12 Mo2 N11 83.80(17) . . ?
N12 Mo2 N14 94.64(18) . . ?
N14 Mo2 N11 84.23(17) . . ?
N16 Mo2 N11 84.32(17) . . ?
N16 Mo2 N12 168.04(17) . . ?
N16 Mo2 N14 85.55(19) . . ?
N16 Mo2 N18 92.60(19) . . ?
N18 Mo2 N11 85.16(17) . . ?
N18 Mo2 N12 85.01(18) . . ?
N18 Mo2 N14 169.36(18) . . ?
C1 N1 Mo1 118.6(3) . . ?
C5 N1 Mo1 118.6(4) . . ?
C5 N1 C1 121.2(5) . . ?
N3 N2 Mo1 119.7(3) . . ?
C6 N2 Mo1 133.6(5) . . ?
C6 N2 N3 106.6(5) . . ?
N2 N3 B1 123.4(5) . . ?
C8 N3 N2 108.4(5) . . ?
C8 N3 B1 128.2(5) . . ?
N5 N4 Mo1 120.1(4) . . ?
C9 N4 Mo1 132.5(4) . . ?
C9 N4 N5 107.3(5) . . ?
N4 N5 B2 123.1(5) . . ?
C11 N5 N4 107.8(5) . . ?
C11 N5 B2 129.0(5) . . ?
N7 N6 Mo1 122.0(4) . . ?
C12 N6 Mo1 131.0(4) . . ?
C12 N6 N7 106.7(5) . . ?
N6 N7 B2 119.2(4) . . ?
C14 N7 N6 107.9(5) . . ?
C14 N7 B2 132.5(5) . . ?
N9 N8 Mo1 121.8(4) . . ?
C15 N8 Mo1 131.4(4) . . ?
C15 N8 N9 106.5(5) . . ?
N8 N9 B1 120.0(5) . . ?
C17 N9 N8 108.6(5) . . ?
C17 N9 B1 130.6(5) . . ?
Mo1 N10 Mo2 178.0(3) . . ?
C32 N11 Mo2 119.1(4) . . ?
C32 N11 C36 121.3(5) . . ?
C36 N11 Mo2 118.4(4) . . ?
N13 N12 Mo2 121.4(4) . . ?
C37 N12 Mo2 130.3(4) . . ?
C37 N12 N13 106.9(5) . . ?
N12 N13 B3 119.5(5) . . ?
C39 N13 N12 107.8(5) . . ?
C39 N13 B3 131.5(5) . . ?
N15 N14 Mo2 122.4(4) . . ?
C40 N14 Mo2 129.2(4) . . ?
C40 N14 N15 108.1(5) . . ?
N14 N15 B4 118.6(5) . . ?
C42 N15 N14 107.9(6) . . ?
C42 N15 B4 132.8(6) . . ?
N17 N16 Mo2 119.2(4) . . ?
C43 N16 Mo2 134.2(4) . . ?
C43 N16 N17 106.5(5) . . ?
N16 N17 B4 123.6(5) . . ?
C45 N17 N16 108.9(5) . . ?
C45 N17 B4 127.5(6) . . ?
N19 N18 Mo2 119.4(4) . . ?
C46 N18 Mo2 133.8(4) . . ?
C46 N18 N19 106.9(5) . . ?
N18 N19 B3 123.0(5) . . ?
C48 N19 N18 108.2(5) . . ?
C48 N19 B3 128.7(5) . . ?
N1 C1 C2 118.6(5) . . ?
N1 C1 B1 119.7(5) . . ?
C2 C1 B1 121.3(5) . . ?
C1 C2 H2 119.5 . . ?
C3 C2 C1 121.1(6) . . ?
C3 C2 H2 119.5 . . ?
C2 C3 H3 120.7 . . ?
C4 C3 C2 118.6(5) . . ?
C4 C3 H3 120.7 . . ?
C3 C4 H4 119.3 . . ?
C3 C4 C5 121.4(6) . . ?
C5 C4 H4 119.3 . . ?
N1 C5 C4 119.0(5) . . ?
N1 C5 B2 119.6(5) . . ?
C4 C5 B2 121.1(5) . . ?
N2 C6 H6 124.8 . . ?
N2 C6 C7 110.4(6) . . ?
C7 C6 H6 124.8 . . ?
C6 C7 H7 127.0 . . ?
C8 C7 C6 105.9(6) . . ?
C8 C7 H7 127.0 . . ?
N3 C8 C7 108.7(6) . . ?
N3 C8 H8 125.7 . . ?
C7 C8 H8 125.7 . . ?
N4 C9 H9 125.0 . . ?
N4 C9 C10 110.0(6) . . ?
C10 C9 H9 125.0 . . ?
C9 C10 H10 127.2 . . ?
C11 C10 C9 105.6(6) . . ?
C11 C10 H10 127.2 . . ?
N5 C11 C10 109.2(6) . . ?
N5 C11 H11 125.4 . . ?
C10 C11 H11 125.4 . . ?
N6 C12 H12 124.5 . . ?
N6 C12 C13 111.0(6) . . ?
C13 C12 H12 124.5 . . ?
C12 C13 H13 127.6 . . ?
C12 C13 C14 104.7(6) . . ?
C14 C13 H13 127.6 . . ?
N7 C14 C13 109.6(6) . . ?
N7 C14 H14 125.2 . . ?
C13 C14 H14 125.2 . . ?
N8 C15 H15 124.5 . . ?
N8 C15 C16 110.9(6) . . ?
C16 C15 H15 124.5 . . ?
C15 C16 H16 127.8 . . ?
C17 C16 C15 104.5(6) . . ?
C17 C16 H16 127.8 . . ?
N9 C17 C16 109.4(6) . . ?
N9 C17 H17 125.3 . . ?
C16 C17 H17 125.3 . . ?
C23 C18 C19 120.0 . . ?
C23 C18 B2 118.1(13) . . ?
C19 C18 B2 121.9(13) . . ?
C18 C23 H23 120.0 . . ?
C18 C23 C22 120.0 . . ?
C22 C23 H23 120.0 . . ?
C23 C22 H22 120.0 . . ?
C21 C22 C23 120.0 . . ?
C21 C22 H22 120.0 . . ?
C22 C21 C24 123.2(14) . . ?
C20 C21 C22 120.0 . . ?
C20 C21 C24 116.8(14) . . ?
C21 C20 H20 120.0 . . ?
C21 C20 C19 120.0 . . ?
C19 C20 H20 120.0 . . ?
C18 C19 H19 120.0 . . ?
C20 C19 C18 120.0 . . ?
C20 C19 H19 120.0 . . ?
C23A C18A C19A 120.0 . . ?
C23A C18A B2 123.1(11) . . ?
C19A C18A B2 116.9(11) . . ?
C18A C23A H23A 120.0 . . ?
C22A C23A C18A 120.0 . . ?
C22A C23A H23A 120.0 . . ?
C23A C22A H22A 120.0 . . ?
C21A C22A C23A 120.0 . . ?
C21A C22A H22A 120.0 . . ?
C22A C21A C24A 117.2(12) . . ?
C20A C21A C22A 120.0 . . ?
C20A C21A C24A 122.5(12) . . ?
C21A C20A H20A 120.0 . . ?
C21A C20A C19A 120.0 . . ?
C19A C20A H20A 120.0 . . ?
C18A C19A H19A 120.0 . . ?
C20A C19A C18A 120.0 . . ?
C20A C19A H19A 120.0 . . ?
C21 C24 H24A 109.5 . . ?
C21 C24 H24B 109.5 . . ?
C21 C24 H24C 109.5 . . ?
H24A C24 H24B 109.5 . . ?
H24A C24 H24C 109.5 . . ?
H24B C24 H24C 109.5 . . ?
C21A C24A H24D 109.5 . . ?
C21A C24A H24E 109.5 . . ?
C21A C24A H24F 109.5 . . ?
H24D C24A H24E 109.5 . . ?
H24D C24A H24F 109.5 . . ?
H24E C24A H24F 109.5 . . ?
C30 C25 C26 120.0 . . ?
C30 C25 B1 122.6(15) . . ?
C26 C25 B1 117.4(15) . . ?
C25 C30 H30 120.0 . . ?
C25 C30 C29 120.0 . . ?
C29 C30 H30 120.0 . . ?
C30 C29 H29 120.0 . . ?
C30 C29 C28 120.0 . . ?
C28 C29 H29 120.0 . . ?
C29 C28 C31 116.9(11) . . ?
C27 C28 C29 120.0 . . ?
C27 C28 C31 123.1(11) . . ?
C28 C27 H27 120.0 . . ?
C28 C27 C26 120.0 . . ?
C26 C27 H27 120.0 . . ?
C25 C26 H26 120.0 . . ?
C27 C26 C25 120.0 . . ?
C27 C26 H26 120.0 . . ?
C30A C25A C26A 120.0 . . ?
C30A C25A B1 115.5(12) . . ?
C26A C25A B1 124.4(13) . . ?
C25A C30A H30A 120.0 . . ?
C25A C30A C29A 120.0 . . ?
C29A C30A H30A 120.0 . . ?
C30A C29A H29A 120.0 . . ?
C28A C29A C30A 120.0 . . ?
C28A C29A H29A 120.0 . . ?
C29A C28A C27A 120.0 . . ?
C29A C28A C31A 121.4(9) . . ?
C27A C28A C31A 118.6(9) . . ?
C28A C27A H27A 120.0 . . ?
C28A C27A C26A 120.0 . . ?
C26A C27A H27A 120.0 . . ?
C25A C26A H26A 120.0 . . ?
C27A C26A C25A 120.0 . . ?
C27A C26A H26A 120.0 . . ?
C28 C31 H31A 109.5 . . ?
C28 C31 H31B 109.5 . . ?
C28 C31 H31C 109.5 . . ?
H31A C31 H31B 109.5 . . ?
H31A C31 H31C 109.5 . . ?
H31B C31 H31C 109.5 . . ?
C28A C31A H31D 109.5 . . ?
C28A C31A H31E 109.5 . . ?
C28A C31A H31F 109.5 . . ?
H31D C31A H31E 109.5 . . ?
H31D C31A H31F 109.5 . . ?
H31E C31A H31F 109.5 . . ?
N11 C32 C33 119.3(5) . . ?
N11 C32 B3 119.5(4) . . ?
C33 C32 B3 120.7(5) . . ?
C32 C33 H33 119.5 . . ?
C34 C33 C32 121.0(6) . . ?
C34 C33 H33 119.5 . . ?
C33 C34 H34 120.6 . . ?
C35 C34 C33 118.8(5) . . ?
C35 C34 H34 120.6 . . ?
C34 C35 H35 119.8 . . ?
C34 C35 C36 120.5(6) . . ?
C36 C35 H35 119.8 . . ?
N11 C36 C35 119.0(6) . . ?
N11 C36 B4 119.7(5) . . ?
C35 C36 B4 121.2(5) . . ?
N12 C37 H37 124.9 . . ?
N12 C37 C38 110.3(6) . . ?
C38 C37 H37 124.9 . . ?
C37 C38 H38 127.7 . . ?
C39 C38 C37 104.6(6) . . ?
C39 C38 H38 127.7 . . ?
N13 C39 C38 110.3(6) . . ?
N13 C39 H39 124.8 . . ?
C38 C39 H39 124.8 . . ?
N14 C40 H40 125.8 . . ?
N14 C40 C41 108.4(7) . . ?
C41 C40 H40 125.8 . . ?
C40 C41 H41 126.9 . . ?
C42 C41 C40 106.2(6) . . ?
C42 C41 H41 126.9 . . ?
N15 C42 C41 109.4(6) . . ?
N15 C42 H42 125.3 . . ?
C41 C42 H42 125.3 . . ?
N16 C43 H43 124.8 . . ?
N16 C43 C44 110.4(6) . . ?
C44 C43 H43 124.8 . . ?
C43 C44 H44 127.3 . . ?
C43 C44 C45 105.4(6) . . ?
C45 C44 H44 127.3 . . ?
N17 C45 C44 108.8(6) . . ?
N17 C45 H45 125.6 . . ?
C44 C45 H45 125.6 . . ?
N18 C46 H46 124.9 . . ?
N18 C46 C47 110.2(6) . . ?
C47 C46 H46 124.9 . . ?
C46 C47 H47 127.3 . . ?
C48 C47 C46 105.4(6) . . ?
C48 C47 H47 127.3 . . ?
N19 C48 C47 109.3(6) . . ?
N19 C48 H48 125.4 . . ?
C47 C48 H48 125.4 . . ?
C50 C49 C54 120.0 . . ?
C50 C49 B4 112.8(8) . . ?
C54 C49 B4 127.2(8) . . ?
C49 C50 H50 120.0 . . ?
C51 C50 C49 120.0 . . ?
C51 C50 H50 120.0 . . ?
C50 C51 H51 120.0 . . ?
C52 C51 C50 120.0 . . ?
C52 C51 H51 120.0 . . ?
C51 C52 C53 120.0 . . ?
C51 C52 C55 119.4(10) . . ?
C53 C52 C55 120.4(10) . . ?
C52 C53 H53 120.0 . . ?
C54 C53 C52 120.0 . . ?
C54 C53 H53 120.0 . . ?
C49 C54 H54 120.0 . . ?
C53 C54 C49 120.0 . . ?
C53 C54 H54 120.0 . . ?
C50A C49A C54A 120.0 . . ?
C50A C49A B4 121.4(9) . . ?
C54A C49A B4 118.6(9) . . ?
C49A C50A H50A 120.0 . . ?
C49A C50A C51A 120.0 . . ?
C51A C50A H50A 120.0 . . ?
C50A C51A H51A 120.0 . . ?
C52A C51A C50A 120.0 . . ?
C52A C51A H51A 120.0 . . ?
C51A C52A C55A 120.0(12) . . ?
C53A C52A C51A 120.0 . . ?
C53A C52A C55A 119.8(12) . . ?
C52A C53A H53A 120.0 . . ?
C54A C53A C52A 120.0 . . ?
C54A C53A H53A 120.0 . . ?
C49A C54A H54A 120.0 . . ?
C53A C54A C49A 120.0 . . ?
C53A C54A H54A 120.0 . . ?
C52 C55 H55A 109.5 . . ?
C52 C55 H55B 109.5 . . ?
C52 C55 H55C 109.5 . . ?
H55A C55 H55B 109.5 . . ?
H55A C55 H55C 109.5 . . ?
H55B C55 H55C 109.5 . . ?
C52A C55A H55D 109.5 . . ?
C52A C55A H55E 109.5 . . ?
C52A C55A H55F 109.5 . . ?
H55D C55A H55E 109.5 . . ?
H55D C55A H55F 109.5 . . ?
H55E C55A H55F 109.5 . . ?
C61 C56 C58 120.0 . . ?
C61 C56 B3 122.7(14) . . ?
C58 C56 B3 117.3(14) . . ?
C56 C61 H61 120.0 . . ?
C56 C61 C60 120.0 . . ?
C60 C61 H61 120.0 . . ?
C61 C60 H60 120.0 . . ?
C61 C60 C59 120.0 . . ?
C59 C60 H60 120.0 . . ?
C60 C59 C62 121.1(12) . . ?
C57 C59 C60 120.0 . . ?
C57 C59 C62 118.9(12) . . ?
C59 C57 H57 120.0 . . ?
C58 C57 C59 120.0 . . ?
C58 C57 H57 120.0 . . ?
C56 C58 H58 120.0 . . ?
C57 C58 C56 120.0 . . ?
C57 C58 H58 120.0 . . ?
C61A C56A C57A 120.0 . . ?
C61A C56A B3 121.5(10) . . ?
C57A C56A B3 117.9(10) . . ?
C56A C61A H61A 120.0 . . ?
C60A C61A C56A 120.0 . . ?
C60A C61A H61A 120.0 . . ?
C61A C60A H60A 120.0 . . ?
C61A C60A C59A 120.0 . . ?
C59A C60A H60A 120.0 . . ?
C60A C59A C62A 119.7(9) . . ?
C58A C59A C60A 120.0 . . ?
C58A C59A C62A 120.3(9) . . ?
C59A C58A H58A 120.0 . . ?
C57A C58A C59A 120.0 . . ?
C57A C58A H58A 120.0 . . ?
C56A C57A H57A 120.0 . . ?
C58A C57A C56A 120.0 . . ?
C58A C57A H57A 120.0 . . ?
C59 C62 H62A 109.5 . . ?
C59 C62 H62B 109.5 . . ?
C59 C62 H62C 109.5 . . ?
H62A C62 H62B 109.5 . . ?
H62A C62 H62C 109.5 . . ?
H62B C62 H62C 109.5 . . ?
C59A C62A H62D 109.5 . . ?
C59A C62A H62E 109.5 . . ?
C59A C62A H62F 109.5 . . ?
H62D C62A H62E 109.5 . . ?
H62D C62A H62F 109.5 . . ?
H62E C62A H62F 109.5 . . ?
N3 B1 N9 106.6(4) . . ?
N3 B1 C1 109.3(5) . . ?
N3 B1 C25 105.8(12) . . ?
N3 B1 C25A 106.2(10) . . ?
N9 B1 C1 103.4(5) . . ?
N9 B1 C25 113.3(11) . . ?
N9 B1 C25A 111.7(10) . . ?
C1 B1 C25 117.9(10) . . ?
C25A B1 C1 119.1(9) . . ?
N5 B2 N7 106.2(4) . . ?
N5 B2 C5 109.8(5) . . ?
N5 B2 C18 104.7(9) . . ?
N5 B2 C18A 107.7(7) . . ?
N7 B2 C5 104.1(4) . . ?
N7 B2 C18 115.4(9) . . ?
N7 B2 C18A 113.4(8) . . ?
C5 B2 C18A 115.3(8) . . ?
C18 B2 C5 116.2(9) . . ?
N13 B3 N19 106.9(4) . . ?
N13 B3 C32 103.0(4) . . ?
N13 B3 C56 115.3(11) . . ?
N13 B3 C56A 114.8(9) . . ?
N19 B3 C32 110.6(5) . . ?
N19 B3 C56 100.7(7) . . ?
N19 B3 C56A 108.7(8) . . ?
C32 B3 C56A 112.6(8) . . ?
C56 B3 C32 119.8(10) . . ?
N15 B4 C36 103.5(5) . . ?
N15 B4 C49 112.7(6) . . ?
N15 B4 C49A 118.0(7) . . ?
N17 B4 N15 105.6(5) . . ?
N17 B4 C36 110.7(5) . . ?
N17 B4 C49 109.9(6) . . ?
N17 B4 C49A 103.9(7) . . ?
C36 B4 C49 113.9(6) . . ?
C36 B4 C49A 114.8(7) . . ?
O1X_7 S1X_7 N1X_7 105.9(6) . . ?
O1X_7 S1X_7 C1X_7 107.9(6) . . ?
O2X_7 S1X_7 O1X_7 117.8(6) . . ?
O2X_7 S1X_7 N1X_7 116.9(6) . . ?
O2X_7 S1X_7 C1X_7 106.5(6) . . ?
N1X_7 S1X_7 C1X_7 100.1(6) . . ?
O3X_7 S2X_7 O4X_7 124.5(6) . . ?
O3X_7 S2X_7 N1X_7 109.8(6) . . ?
O3X_7 S2X_7 C2X_7 103.9(6) . . ?
O4X_7 S2X_7 N1X_7 112.4(6) . . ?
O4X_7 S2X_7 C2X_7 105.1(6) . . ?
N1X_7 S2X_7 C2X_7 96.7(6) . . ?
S1X_7 N1X_7 S2X_7 127.0(7) . . ?
F1X_7 C1X_7 S1X_7 118.8(9) . . ?
F1X_7 C1X_7 F2X_7 98.2(10) . . ?
F1X_7 C1X_7 F3X_7 103.9(10) . . ?
F2X_7 C1X_7 S1X_7 116.1(10) . . ?
F2X_7 C1X_7 F3X_7 102.3(11) . . ?
F3X_7 C1X_7 S1X_7 115.0(9) . . ?
F4X_7 C2X_7 S2X_7 110.0(9) . . ?
F5X_7 C2X_7 S2X_7 112.2(9) . . ?
F5X_7 C2X_7 F4X_7 103.0(11) . . ?
F6X_7 C2X_7 S2X_7 114.0(10) . . ?
F6X_7 C2X_7 F4X_7 110.5(10) . . ?
F6X_7 C2X_7 F5X_7 106.7(10) . . ?
O1X_8 S1X_8 N1X_8 100.4(15) . . ?
O1X_8 S1X_8 C1X_8 107.9(15) . . ?
O2X_8 S1X_8 O1X_8 119.5(19) . . ?
O2X_8 S1X_8 N1X_8 108.1(16) . . ?
O2X_8 S1X_8 C1X_8 111.8(15) . . ?
N1X_8 S1X_8 C1X_8 108.2(14) . . ?
O3X_8 S2X_8 N1X_8 85.6(14) . . ?
O3X_8 S2X_8 C2X_8 99.7(14) . . ?
O4X_8 S2X_8 O3X_8 104.8(16) . . ?
O4X_8 S2X_8 N1X_8 120.4(16) . . ?
O4X_8 S2X_8 C2X_8 114.9(15) . . ?
N1X_8 S2X_8 C2X_8 120.8(12) . . ?
S2X_8 N1X_8 S1X_8 110.6(15) . . ?
F1X_8 C1X_8 S1X_8 124.9(18) . . ?
F2X_8 C1X_8 S1X_8 107.4(16) . . ?
F2X_8 C1X_8 F1X_8 98.7(18) . . ?
F3X_8 C1X_8 S1X_8 113.5(17) . . ?
F3X_8 C1X_8 F1X_8 103.9(18) . . ?
F3X_8 C1X_8 F2X_8 106.3(19) . . ?
F4X_8 C2X_8 S2X_8 118.5(16) . . ?
F4X_8 C2X_8 F5X_8 101.2(18) . . ?
F5X_8 C2X_8 S2X_8 105.8(16) . . ?
F6X_8 C2X_8 S2X_8 124.2(18) . . ?
F6X_8 C2X_8 F4X_8 103.7(17) . . ?
F6X_8 C2X_8 F5X_8 99.4(17) . . ?
H1SA_1 C1S_1 H1SB_1 109.5 . . ?
H1SA_1 C1S_1 H1SC_1 109.5 . . ?
H1SB_1 C1S_1 H1SC_1 109.5 . . ?
C2S_1 C1S_1 H1SA_1 109.5 . . ?
C2S_1 C1S_1 H1SB_1 109.5 . . ?
C2S_1 C1S_1 H1SC_1 109.5 . . ?
C3S_1 C2S_1 C1S_1 120.3(8) . . ?
C3S_1 C2S_1 C7S_1 120.0 . . ?
C7S_1 C2S_1 C1S_1 119.7(8) . . ?
C2S_1 C3S_1 H3S_1 120.0 . . ?
C4S_1 C3S_1 C2S_1 120.0 . . ?
C4S_1 C3S_1 H3S_1 120.0 . . ?
C3S_1 C4S_1 H4S_1 120.0 . . ?
C3S_1 C4S_1 C5S_1 120.0 . . ?
C5S_1 C4S_1 H4S_1 120.0 . . ?
C4S_1 C5S_1 H5S_1 120.0 . . ?
C6S_1 C5S_1 C4S_1 120.0 . . ?
C6S_1 C5S_1 H5S_1 120.0 . . ?
C5S_1 C6S_1 H6S_1 120.0 . . ?
C7S_1 C6S_1 C5S_1 120.0 . . ?
C7S_1 C6S_1 H6S_1 120.0 . . ?
C2S_1 C7S_1 H7S_1 120.0 . . ?
C6S_1 C7S_1 C2S_1 120.0 . . ?
C6S_1 C7S_1 H7S_1 120.0 . . ?
H1SA_2 C1S_2 H1SB_2 109.5 . . ?
H1SA_2 C1S_2 H1SC_2 109.5 . . ?
H1SB_2 C1S_2 H1SC_2 109.5 . . ?
C2S_2 C1S_2 H1SA_2 109.5 . . ?
C2S_2 C1S_2 H1SB_2 109.5 . . ?
C2S_2 C1S_2 H1SC_2 109.5 . . ?
C3S_2 C2S_2 C1S_2 119.3(7) . . ?
C3S_2 C2S_2 C7S_2 120.0 . . ?
C7S_2 C2S_2 C1S_2 120.7(7) . . ?
C2S_2 C3S_2 H3S_2 120.0 . . ?
C4S_2 C3S_2 C2S_2 120.0 . . ?
C4S_2 C3S_2 H3S_2 120.0 . . ?
C3S_2 C4S_2 H4S_2 120.0 . . ?
C5S_2 C4S_2 C3S_2 120.0 . . ?
C5S_2 C4S_2 H4S_2 120.0 . . ?
C4S_2 C5S_2 H5S_2 120.0 . . ?
C4S_2 C5S_2 C6S_2 120.0 . . ?
C6S_2 C5S_2 H5S_2 120.0 . . ?
C5S_2 C6S_2 H6S_2 120.0 . . ?
C7S_2 C6S_2 C5S_2 120.0 . . ?
C7S_2 C6S_2 H6S_2 120.0 . . ?
C2S_2 C7S_2 H7S_2 120.0 . . ?
C6S_2 C7S_2 C2S_2 120.0 . . ?
C6S_2 C7S_2 H7S_2 120.0 . . ?
H1SA_3 C1S_3 H1SB_3 109.5 . . ?
H1SA_3 C1S_3 H1SC_3 109.5 . . ?
H1SB_3 C1S_3 H1SC_3 109.5 . . ?
C2S_3 C1S_3 H1SA_3 109.5 . . ?
C2S_3 C1S_3 H1SB_3 109.5 . . ?
C2S_3 C1S_3 H1SC_3 109.5 . . ?
C3S_3 C2S_3 C1S_3 120.1(8) . . ?
C3S_3 C2S_3 C7S_3 120.0 . . ?
C7S_3 C2S_3 C1S_3 119.9(8) . . ?
C2S_3 C3S_3 H3S_3 120.0 . . ?
C4S_3 C3S_3 C2S_3 120.0 . . ?
C4S_3 C3S_3 H3S_3 120.0 . . ?
C3S_3 C4S_3 H4S_3 120.0 . . ?
C3S_3 C4S_3 C5S_3 120.0 . . ?
C5S_3 C4S_3 H4S_3 120.0 . . ?
C4S_3 C5S_3 H5S_3 120.0 . . ?
C6S_3 C5S_3 C4S_3 120.0 . . ?
C6S_3 C5S_3 H5S_3 120.0 . . ?
C5S_3 C6S_3 H6S_3 120.0 . . ?
C5S_3 C6S_3 C7S_3 120.0 . . ?
C7S_3 C6S_3 H6S_3 120.0 . . ?
C2S_3 C7S_3 H7S_3 120.0 . . ?
C6S_3 C7S_3 C2S_3 120.0 . . ?
C6S_3 C7S_3 H7S_3 120.0 . . ?
H1SA_4 C1S_4 H1SB_4 109.5 . . ?
H1SA_4 C1S_4 H1SC_4 109.5 . . ?
H1SB_4 C1S_4 H1SC_4 109.5 . . ?
C2S_4 C1S_4 H1SA_4 109.5 . . ?
C2S_4 C1S_4 H1SB_4 109.5 . . ?
C2S_4 C1S_4 H1SC_4 109.5 . . ?
C3S_4 C2S_4 C1S_4 120.2(8) . . ?
C3S_4 C2S_4 C7S_4 120.0 . . ?
C7S_4 C2S_4 C1S_4 119.8(8) . . ?
C2S_4 C3S_4 H3S_4 120.0 . . ?
C2S_4 C3S_4 C4S_4 120.0 . . ?
C4S_4 C3S_4 H3S_4 120.0 . . ?
C3S_4 C4S_4 H4S_4 120.0 . . ?
C5S_4 C4S_4 C3S_4 120.0 . . ?
C5S_4 C4S_4 H4S_4 120.0 . . ?
C4S_4 C5S_4 H5S_4 120.0 . . ?
C6S_4 C5S_4 C4S_4 120.0 . . ?
C6S_4 C5S_4 H5S_4 120.0 . . ?
C5S_4 C6S_4 H6S_4 120.0 . . ?
C7S_4 C6S_4 C5S_4 120.0 . . ?
C7S_4 C6S_4 H6S_4 120.0 . . ?
C2S_4 C7S_4 H7S_4 120.0 . . ?
C6S_4 C7S_4 C2S_4 120.0 . . ?
C6S_4 C7S_4 H7S_4 120.0 . . ?
H1SA_5 C1S_5 H1SB_5 109.5 . . ?
H1SA_5 C1S_5 H1SC_5 109.5 . . ?
H1SB_5 C1S_5 H1SC_5 109.5 . . ?
C2S_5 C1S_5 H1SA_5 109.5 . . ?
C2S_5 C1S_5 H1SB_5 109.5 . . ?
C2S_5 C1S_5 H1SC_5 109.5 . . ?
C3S_5 C2S_5 C1S_5 119.9(8) . . ?
C3S_5 C2S_5 C7S_5 120.0 . . ?
C7S_5 C2S_5 C1S_5 120.1(8) . . ?
C2S_5 C3S_5 H3S_5 120.0 . . ?
C4S_5 C3S_5 C2S_5 120.0 . . ?
C4S_5 C3S_5 H3S_5 120.0 . . ?
C3S_5 C4S_5 H4S_5 120.0 . . ?
C3S_5 C4S_5 C5S_5 120.0 . . ?
C5S_5 C4S_5 H4S_5 120.0 . . ?
C4S_5 C5S_5 H5S_5 120.0 . . ?
C4S_5 C5S_5 C6S_5 120.0 . . ?
C6S_5 C5S_5 H5S_5 120.0 . . ?
C5S_5 C6S_5 H6S_5 120.0 . . ?
C5S_5 C6S_5 C7S_5 120.0 . . ?
C7S_5 C6S_5 H6S_5 120.0 . . ?
C2S_5 C7S_5 H7S_5 120.0 . . ?
C6S_5 C7S_5 C2S_5 120.0 . . ?
C6S_5 C7S_5 H7S_5 120.0 . . ?
H1SA_6 C1S_6 H1SB_6 109.5 . . ?
H1SA_6 C1S_6 H1SC_6 109.5 . . ?
H1SB_6 C1S_6 H1SC_6 109.5 . . ?
C2S_6 C1S_6 H1SA_6 109.5 . . ?
C2S_6 C1S_6 H1SB_6 109.5 . . ?
C2S_6 C1S_6 H1SC_6 109.5 . . ?
C3S_6 C2S_6 C1S_6 120.2(8) . . ?
C3S_6 C2S_6 C7S_6 120.0 . . ?
C7S_6 C2S_6 C1S_6 119.8(8) . . ?
C2S_6 C3S_6 H3S_6 120.0 . . ?
C4S_6 C3S_6 C2S_6 120.0 . . ?
C4S_6 C3S_6 H3S_6 120.0 . . ?
C3S_6 C4S_6 H4S_6 120.0 . . ?
C5S_6 C4S_6 C3S_6 120.0 . . ?
C5S_6 C4S_6 H4S_6 120.0 . . ?
C4S_6 C5S_6 H5S_6 120.0 . . ?
C6S_6 C5S_6 C4S_6 120.0 . . ?
C6S_6 C5S_6 H5S_6 120.0 . . ?
C5S_6 C6S_6 H6S_6 120.0 . . ?
C7S_6 C6S_6 C5S_6 120.0 . . ?
C7S_6 C6S_6 H6S_6 120.0 . . ?
C2S_6 C7S_6 H7S_6 120.0 . . ?
C6S_6 C7S_6 C2S_6 120.0 . . ?
C6S_6 C7S_6 H7S_6 120.0 . . ?

loop_
_geom_bond_atom_site_label_1
_geom_bond_atom_site_label_2
_geom_bond_distance
_geom_bond_site_symmetry_2
_geom_bond_publ_flag
Mo1 N1 2.265(4) . ?
Mo1 N2 2.126(5) . ?
Mo1 N4 2.115(5) . ?
Mo1 N6 2.151(5) . ?
Mo1 N8 2.162(5) . ?
Mo1 N10 1.847(4) . ?
Mo2 N10 1.859(4) . ?
Mo2 N11 2.254(4) . ?
Mo2 N12 2.165(5) . ?
Mo2 N14 2.166(5) . ?
Mo2 N16 2.116(5) . ?
Mo2 N18 2.122(5) . ?
N1 C1 1.380(7) . ?
N1 C5 1.361(7) . ?
N2 N3 1.371(7) . ?
N2 C6 1.326(7) . ?
N3 C8 1.338(8) . ?
N3 B1 1.585(8) . ?
N4 N5 1.367(7) . ?
N4 C9 1.342(8) . ?
N5 C11 1.357(8) . ?
N5 B2 1.567(8) . ?
N6 N7 1.382(7) . ?
N6 C12 1.337(8) . ?
N7 C14 1.343(8) . ?
N7 B2 1.581(8) . ?
N8 N9 1.372(7) . ?
N8 C15 1.337(8) . ?
N9 C17 1.343(8) . ?
N9 B1 1.590(8) . ?
N11 C32 1.359(7) . ?
N11 C36 1.373(7) . ?
N12 N13 1.380(6) . ?
N12 C37 1.339(8) . ?
N13 C39 1.340(8) . ?
N13 B3 1.573(8) . ?
N14 N15 1.370(7) . ?
N14 C40 1.341(8) . ?
N15 C42 1.345(8) . ?
N15 B4 1.603(9) . ?
N16 N17 1.376(7) . ?
N16 C43 1.343(8) . ?
N17 C45 1.338(9) . ?
N17 B4 1.577(8) . ?
N18 N19 1.373(6) . ?
N18 C46 1.346(8) . ?
N19 C48 1.357(8) . ?
N19 B3 1.585(8) . ?
C1 C2 1.396(8) . ?
C1 B1 1.635(8) . ?
C2 H2 0.9300 . ?
C2 C3 1.378(8) . ?
C3 H3 0.9300 . ?
C3 C4 1.368(8) . ?
C4 H4 0.9300 . ?
C4 C5 1.397(8) . ?
C5 B2 1.648(8) . ?
C6 H6 0.9300 . ?
C6 C7 1.360(10) . ?
C7 H7 0.9300 . ?
C7 C8 1.361(10) . ?
C8 H8 0.9300 . ?
C9 H9 0.9300 . ?
C9 C10 1.373(9) . ?
C10 H10 0.9300 . ?
C10 C11 1.366(10) . ?
C11 H11 0.9300 . ?
C12 H12 0.9300 . ?
C12 C13 1.371(10) . ?
C13 H13 0.9300 . ?
C13 C14 1.382(10) . ?
C14 H14 0.9300 . ?
C15 H15 0.9300 . ?
C15 C16 1.381(9) . ?
C16 H16 0.9300 . ?
C16 C17 1.379(10) . ?
C17 H17 0.9300 . ?
C18 C23 1.3900 . ?
C18 C19 1.3900 . ?
C18 B2 1.650(11) . ?
C23 H23 0.9300 . ?
C23 C22 1.3900 . ?
C22 H22 0.9300 . ?
C22 C21 1.3900 . ?
C21 C20 1.3900 . ?
C21 C24 1.542(12) . ?
C20 H20 0.9300 . ?
C20 C19 1.3900 . ?
C19 H19 0.9300 . ?
C18A C23A 1.3900 . ?
C18A C19A 1.3900 . ?
C18A B2 1.655(9) . ?
C23A H23A 0.9300 . ?
C23A C22A 1.3900 . ?
C22A H22A 0.9300 . ?
C22A C21A 1.3900 . ?
C21A C20A 1.3900 . ?
C21A C24A 1.550(11) . ?
C20A H20A 0.9300 . ?
C20A C19A 1.3900 . ?
C19A H19A 0.9300 . ?
C24 H24A 0.9600 . ?
C24 H24B 0.9600 . ?
C24 H24C 0.9600 . ?
C24A H24D 0.9600 . ?
C24A H24E 0.9600 . ?
C24A H24F 0.9600 . ?
C25 C30 1.3900 . ?
C25 C26 1.3900 . ?
C25 B1 1.669(10) . ?
C30 H30 0.9300 . ?
C30 C29 1.3900 . ?
C29 H29 0.9300 . ?
C29 C28 1.3900 . ?
C28 C27 1.3900 . ?
C28 C31 1.540(13) . ?
C27 H27 0.9300 . ?
C27 C26 1.3900 . ?
C26 H26 0.9300 . ?
C25A C30A 1.3900 . ?
C25A C26A 1.3900 . ?
C25A B1 1.633(9) . ?
C30A H30A 0.9300 . ?
C30A C29A 1.3900 . ?
C29A H29A 0.9300 . ?
C29A C28A 1.3900 . ?
C28A C27A 1.3900 . ?
C28A C31A 1.543(11) . ?
C27A H27A 0.9300 . ?
C27A C26A 1.3900 . ?
C26A H26A 0.9300 . ?
C31 H31A 0.9600 . ?
C31 H31B 0.9600 . ?
C31 H31C 0.9600 . ?
C31A H31D 0.9600 . ?
C31A H31E 0.9600 . ?
C31A H31F 0.9600 . ?
C32 C33 1.384(8) . ?
C32 B3 1.639(8) . ?
C33 H33 0.9300 . ?
C33 C34 1.380(9) . ?
C34 H34 0.9300 . ?
C34 C35 1.380(9) . ?
C35 H35 0.9300 . ?
C35 C36 1.393(8) . ?
C36 B4 1.636(9) . ?
C37 H37 0.9300 . ?
C37 C38 1.389(9) . ?
C38 H38 0.9300 . ?
C38 C39 1.368(9) . ?
C39 H39 0.9300 . ?
C40 H40 0.9300 . ?
C40 C41 1.393(10) . ?
C41 H41 0.9300 . ?
C41 C42 1.358(11) . ?
C42 H42 0.9300 . ?
C43 H43 0.9300 . ?
C43 C44 1.373(10) . ?
C44 H44 0.9300 . ?
C44 C45 1.384(10) . ?
C45 H45 0.9300 . ?
C46 H46 0.9300 . ?
C46 C47 1.381(10) . ?
C47 H47 0.9300 . ?
C47 C48 1.367(9) . ?
C48 H48 0.9300 . ?
C49 C50 1.3900 . ?
C49 C54 1.3900 . ?
C49 B4 1.651(9) . ?
C50 H50 0.9300 . ?
C50 C51 1.3900 . ?
C51 H51 0.9300 . ?
C51 C52 1.3900 . ?
C52 C53 1.3900 . ?
C52 C55 1.540(11) . ?
C53 H53 0.9300 . ?
C53 C54 1.3900 . ?
C54 H54 0.9300 . ?
C49A C50A 1.3900 . ?
C49A C54A 1.3900 . ?
C49A B4 1.644(10) . ?
C50A H50A 0.9300 . ?
C50A C51A 1.3900 . ?
C51A H51A 0.9300 . ?
C51A C52A 1.3900 . ?
C52A C53A 1.3900 . ?
C52A C55A 1.539(13) . ?
C53A H53A 0.9300 . ?
C53A C54A 1.3900 . ?
C54A H54A 0.9300 . ?
C55 H55A 0.9600 . ?
C55 H55B 0.9600 . ?
C55 H55C 0.9600 . ?
C55A H55D 0.9600 . ?
C55A H55E 0.9600 . ?
C55A H55F 0.9600 . ?
C56 C61 1.3900 . ?
C56 C58 1.3900 . ?
C56 B3 1.638(12) . ?
C61 H61 0.9300 . ?
C61 C60 1.3900 . ?
C60 H60 0.9300 . ?
C60 C59 1.3900 . ?
C59 C57 1.3900 . ?
C59 C62 1.534(12) . ?
C57 H57 0.9300 . ?
C57 C58 1.3900 . ?
C58 H58 0.9300 . ?
C56A C61A 1.3900 . ?
C56A C57A 1.3900 . ?
C56A B3 1.661(10) . ?
C61A H61A 0.9300 . ?
C61A C60A 1.3900 . ?
C60A H60A 0.9300 . ?
C60A C59A 1.3900 . ?
C59A C58A 1.3900 . ?
C59A C62A 1.539(11) . ?
C58A H58A 0.9300 . ?
C58A C57A 1.3900 . ?
C57A H57A 0.9300 . ?
C62 H62A 0.9600 . ?
C62 H62B 0.9600 . ?
C62 H62C 0.9600 . ?
C62A H62D 0.9600 . ?
C62A H62E 0.9600 . ?
C62A H62F 0.9600 . ?
S1X_7 O1X_7 1.438(8) . ?
S1X_7 O2X_7 1.426(9) . ?
S1X_7 N1X_7 1.578(11) . ?
S1X_7 C1X_7 1.698(14) . ?
S2X_7 O3X_7 1.466(8) . ?
S2X_7 O4X_7 1.472(9) . ?
S2X_7 N1X_7 1.612(10) . ?
S2X_7 C2X_7 1.708(14) . ?
F1X_7 C1X_7 1.340(11) . ?
F2X_7 C1X_7 1.381(12) . ?
F3X_7 C1X_7 1.382(12) . ?
F4X_7 C2X_7 1.420(11) . ?
F5X_7 C2X_7 1.362(12) . ?
F6X_7 C2X_7 1.335(11) . ?
S1X_8 O1X_8 1.467(14) . ?
S1X_8 O2X_8 1.446(14) . ?
S1X_8 N1X_8 1.581(18) . ?
S1X_8 C1X_8 1.647(18) . ?
S2X_8 O3X_8 1.540(14) . ?
S2X_8 O4X_8 1.429(14) . ?
S2X_8 N1X_8 1.584(17) . ?
S2X_8 C2X_8 1.643(17) . ?
F1X_8 C1X_8 1.397(15) . ?
F2X_8 C1X_8 1.372(15) . ?
F3X_8 C1X_8 1.367(15) . ?
F4X_8 C2X_8 1.379(15) . ?
F5X_8 C2X_8 1.415(15) . ?
F6X_8 C2X_8 1.362(15) . ?
C1S_1 H1SA_1 0.9600 . ?
C1S_1 H1SB_1 0.9600 . ?
C1S_1 H1SC_1 0.9600 . ?
C1S_1 C2S_1 1.522(17) . ?
C2S_1 C3S_1 1.3900 . ?
C2S_1 C7S_1 1.3900 . ?
C3S_1 H3S_1 0.9300 . ?
C3S_1 C4S_1 1.3900 . ?
C4S_1 H4S_1 0.9300 . ?
C4S_1 C5S_1 1.3900 . ?
C5S_1 H5S_1 0.9300 . ?
C5S_1 C6S_1 1.3900 . ?
C6S_1 H6S_1 0.9300 . ?
C6S_1 C7S_1 1.3900 . ?
C7S_1 H7S_1 0.9300 . ?
C1S_2 H1SA_2 0.9600 . ?
C1S_2 H1SB_2 0.9600 . ?
C1S_2 H1SC_2 0.9600 . ?
C1S_2 C2S_2 1.520(15) . ?
C2S_2 C3S_2 1.3900 . ?
C2S_2 C7S_2 1.3900 . ?
C3S_2 H3S_2 0.9300 . ?
C3S_2 C4S_2 1.3900 . ?
C4S_2 H4S_2 0.9300 . ?
C4S_2 C5S_2 1.3900 . ?
C5S_2 H5S_2 0.9300 . ?
C5S_2 C6S_2 1.3900 . ?
C6S_2 H6S_2 0.9300 . ?
C6S_2 C7S_2 1.3900 . ?
C7S_2 H7S_2 0.9300 . ?
C1S_3 H1SA_3 0.9600 . ?
C1S_3 H1SB_3 0.9600 . ?
C1S_3 H1SC_3 0.9600 . ?
C1S_3 C2S_3 1.520(17) . ?
C2S_3 C3S_3 1.3900 . ?
C2S_3 C7S_3 1.3900 . ?
C3S_3 H3S_3 0.9300 . ?
C3S_3 C4S_3 1.3900 . ?
C4S_3 H4S_3 0.9300 . ?
C4S_3 C5S_3 1.3900 . ?
C5S_3 H5S_3 0.9300 . ?
C5S_3 C6S_3 1.3900 . ?
C6S_3 H6S_3 0.9300 . ?
C6S_3 C7S_3 1.3900 . ?
C7S_3 H7S_3 0.9300 . ?
C1S_4 H1SA_4 0.9600 . ?
C1S_4 H1SB_4 0.9600 . ?
C1S_4 H1SC_4 0.9600 . ?
C1S_4 C2S_4 1.522(17) . ?
C2S_4 C3S_4 1.3900 . ?
C2S_4 C7S_4 1.3900 . ?
C3S_4 H3S_4 0.9300 . ?
C3S_4 C4S_4 1.3900 . ?
C4S_4 H4S_4 0.9300 . ?
C4S_4 C5S_4 1.3900 . ?
C5S_4 H5S_4 0.9300 . ?
C5S_4 C6S_4 1.3900 . ?
C6S_4 H6S_4 0.9300 . ?
C6S_4 C7S_4 1.3900 . ?
C7S_4 H7S_4 0.9300 . ?
C1S_5 H1SA_5 0.9600 . ?
C1S_5 H1SB_5 0.9600 . ?
C1S_5 H1SC_5 0.9600 . ?
C1S_5 C2S_5 1.519(18) . ?
C2S_5 C3S_5 1.3900 . ?
C2S_5 C7S_5 1.3900 . ?
C3S_5 H3S_5 0.9300 . ?
C3S_5 C4S_5 1.3900 . ?
C4S_5 H4S_5 0.9300 . ?
C4S_5 C5S_5 1.3900 . ?
C5S_5 H5S_5 0.9300 . ?
C5S_5 C6S_5 1.3900 . ?
C6S_5 H6S_5 0.9300 . ?
C6S_5 C7S_5 1.3900 . ?
C7S_5 H7S_5 0.9300 . ?
C1S_6 H1SA_6 0.9600 . ?
C1S_6 H1SB_6 0.9600 . ?
C1S_6 H1SC_6 0.9600 . ?
C1S_6 C2S_6 1.517(18) . ?
C2S_6 C3S_6 1.3900 . ?
C2S_6 C7S_6 1.3900 . ?
C3S_6 H3S_6 0.9300 . ?
C3S_6 C4S_6 1.3900 . ?
C4S_6 H4S_6 0.9300 . ?
C4S_6 C5S_6 1.3900 . ?
C5S_6 H5S_6 0.9300 . ?
C5S_6 C6S_6 1.3900 . ?
C6S_6 H6S_6 0.9300 . ?
C6S_6 C7S_6 1.3900 . ?
C7S_6 H7S_6 0.9300 . ?

loop_
_geom_torsion_atom_site_label_1
_geom_torsion_atom_site_label_2
_geom_torsion_atom_site_label_3
_geom_torsion_atom_site_label_4
_geom_torsion
_geom_torsion_site_symmetry_1
_geom_torsion_site_symmetry_2
_geom_torsion_site_symmetry_3
_geom_torsion_site_symmetry_4
_geom_torsion_publ_flag
Mo1 N1 C1 C2 161.8(4) . . . . ?
Mo1 N1 C1 B1 -11.3(6) . . . . ?
Mo1 N1 C5 C4 -161.7(4) . . . . ?
Mo1 N1 C5 B2 12.0(6) . . . . ?
Mo1 N2 N3 C8 -177.9(4) . . . . ?
Mo1 N2 N3 B1 2.9(7) . . . . ?
Mo1 N2 C6 C7 177.9(4) . . . . ?
Mo1 N4 N5 C11 176.7(4) . . . . ?
Mo1 N4 N5 B2 -1.4(7) . . . . ?
Mo1 N4 C9 C10 -176.9(5) . . . . ?
Mo1 N6 N7 C14 173.1(4) . . . . ?
Mo1 N6 N7 B2 -1.0(6) . . . . ?
Mo1 N6 C12 C13 -173.1(4) . . . . ?
Mo1 N8 N9 C17 -173.0(4) . . . . ?
Mo1 N8 N9 B1 -1.9(6) . . . . ?
Mo1 N8 C15 C16 172.6(4) . . . . ?
Mo2 N11 C32 C33 -163.1(4) . . . . ?
Mo2 N11 C32 B3 9.0(7) . . . . ?
Mo2 N11 C36 C35 162.4(4) . . . . ?
Mo2 N11 C36 B4 -13.2(7) . . . . ?
Mo2 N12 N13 C39 165.5(4) . . . . ?
Mo2 N12 N13 B3 -3.6(6) . . . . ?
Mo2 N12 C37 C38 -164.9(4) . . . . ?
Mo2 N14 N15 C42 -173.0(4) . . . . ?
Mo2 N14 N15 B4 -1.1(7) . . . . ?
Mo2 N14 C40 C41 172.7(4) . . . . ?
Mo2 N16 N17 C45 -177.9(4) . . . . ?
Mo2 N16 N17 B4 4.5(7) . . . . ?
Mo2 N16 C43 C44 177.6(5) . . . . ?
Mo2 N18 N19 C48 179.0(4) . . . . ?
Mo2 N18 N19 B3 -3.7(7) . . . . ?
Mo2 N18 C46 C47 -177.9(5) . . . . ?
N1 C1 C2 C3 1.8(9) . . . . ?
N1 C1 B1 N3 -46.2(7) . . . . ?
N1 C1 B1 N9 67.1(6) . . . . ?
N1 C1 B1 C25 -167.0(13) . . . . ?
N1 C1 B1 C25A -168.3(12) . . . . ?
N1 C5 B2 N5 45.6(7) . . . . ?
N1 C5 B2 N7 -67.8(6) . . . . ?
N1 C5 B2 C18 164.1(10) . . . . ?
N1 C5 B2 C18A 167.4(8) . . . . ?
N2 N3 C8 C7 -0.6(7) . . . . ?
N2 N3 B1 N9 -57.2(7) . . . . ?
N2 N3 B1 C1 54.0(7) . . . . ?
N2 N3 B1 C25 -178.2(10) . . . . ?
N2 N3 B1 C25A -176.5(9) . . . . ?
N2 C6 C7 C8 0.0(8) . . . . ?
N3 N2 C6 C7 -0.3(7) . . . . ?
N4 N5 C11 C10 1.0(8) . . . . ?
N4 N5 B2 N7 57.5(7) . . . . ?
N4 N5 B2 C5 -54.4(7) . . . . ?
N4 N5 B2 C18 -179.9(10) . . . . ?
N4 N5 B2 C18A 179.3(8) . . . . ?
N4 C9 C10 C11 0.8(9) . . . . ?
N5 N4 C9 C10 -0.2(8) . . . . ?
N6 N7 C14 C13 2.0(7) . . . . ?
N6 N7 B2 N5 -54.4(6) . . . . ?
N6 N7 B2 C5 61.4(6) . . . . ?
N6 N7 B2 C18 -170.0(10) . . . . ?
N6 N7 B2 C18A -172.5(8) . . . . ?
N6 C12 C13 C14 -0.4(8) . . . . ?
N7 N6 C12 C13 1.6(7) . . . . ?
N8 N9 C17 C16 -1.6(7) . . . . ?
N8 N9 B1 N3 55.2(6) . . . . ?
N8 N9 B1 C1 -60.0(6) . . . . ?
N8 N9 B1 C25 171.2(12) . . . . ?
N8 N9 B1 C25A 170.8(10) . . . . ?
N8 C15 C16 C17 0.8(7) . . . . ?
N9 N8 C15 C16 -1.8(7) . . . . ?
N11 C32 C33 C34 -1.3(9) . . . . ?
N11 C32 B3 N13 -66.8(6) . . . . ?
N11 C32 B3 N19 47.1(7) . . . . ?
N11 C32 B3 C56 163.5(10) . . . . ?
N11 C32 B3 C56A 169.0(9) . . . . ?
N11 C36 B4 N15 69.0(6) . . . . ?
N11 C36 B4 N17 -43.8(7) . . . . ?
N11 C36 B4 C49 -168.3(7) . . . . ?
N11 C36 B4 C49A -161.0(7) . . . . ?
N12 N13 C39 C38 2.4(7) . . . . ?
N12 N13 B3 N19 -52.8(6) . . . . ?
N12 N13 B3 C32 63.8(6) . . . . ?
N12 N13 B3 C56 -163.8(8) . . . . ?
N12 N13 B3 C56A -173.4(8) . . . . ?
N12 C37 C38 C39 -0.1(7) . . . . ?
N13 N12 C37 C38 1.6(6) . . . . ?
N14 N15 C42 C41 -1.1(7) . . . . ?
N14 N15 B4 N17 55.9(7) . . . . ?
N14 N15 B4 C36 -60.5(6) . . . . ?
N14 N15 B4 C49 175.9(6) . . . . ?
N14 N15 B4 C49A 171.4(7) . . . . ?
N14 C40 C41 C42 0.5(7) . . . . ?
N15 N14 C40 C41 -1.1(7) . . . . ?
N16 N17 C45 C44 -0.5(8) . . . . ?
N16 N17 B4 N15 -59.9(7) . . . . ?
N16 N17 B4 C36 51.5(8) . . . . ?
N16 N17 B4 C49 178.3(6) . . . . ?
N16 N17 B4 C49A 175.3(7) . . . . ?
N16 C43 C44 C45 0.3(8) . . . . ?
N17 N16 C43 C44 -0.6(7) . . . . ?
N18 N19 C48 C47 -0.9(8) . . . . ?
N18 N19 B3 N13 58.9(7) . . . . ?
N18 N19 B3 C32 -52.5(7) . . . . ?
N18 N19 B3 C56 179.7(11) . . . . ?
N18 N19 B3 C56A -176.7(9) . . . . ?
N18 C46 C47 C48 -1.5(9) . . . . ?
N19 N18 C46 C47 1.0(8) . . . . ?
C1 N1 C5 C4 3.6(8) . . . . ?
C1 N1 C5 B2 177.3(5) . . . . ?
C1 C2 C3 C4 -0.2(9) . . . . ?
C2 C1 B1 N3 140.9(5) . . . . ?
C2 C1 B1 N9 -105.9(6) . . . . ?
C2 C1 B1 C25 20.1(15) . . . . ?
C2 C1 B1 C25A 18.7(13) . . . . ?
C2 C3 C4 C5 0.3(9) . . . . ?
C3 C4 C5 N1 -1.9(9) . . . . ?
C3 C4 C5 B2 -175.6(5) . . . . ?
C4 C5 B2 N5 -140.8(5) . . . . ?
C4 C5 B2 N7 105.9(6) . . . . ?
C4 C5 B2 C18 -22.2(12) . . . . ?
C4 C5 B2 C18A -19.0(10) . . . . ?
C5 N1 C1 C2 -3.5(8) . . . . ?
C5 N1 C1 B1 -176.6(5) . . . . ?
C6 N2 N3 C8 0.6(6) . . . . ?
C6 N2 N3 B1 -178.6(5) . . . . ?
C6 C7 C8 N3 0.4(8) . . . . ?
C8 N3 B1 N9 123.8(6) . . . . ?
C8 N3 B1 C1 -125.0(6) . . . . ?
C8 N3 B1 C25 2.8(12) . . . . ?
C8 N3 B1 C25A 4.5(11) . . . . ?
C9 N4 N5 C11 -0.5(7) . . . . ?
C9 N4 N5 B2 -178.6(6) . . . . ?
C9 C10 C11 N5 -1.1(9) . . . . ?
C11 N5 B2 N7 -120.2(7) . . . . ?
C11 N5 B2 C5 127.9(7) . . . . ?
C11 N5 B2 C18 2.4(12) . . . . ?
C11 N5 B2 C18A 1.6(11) . . . . ?
C12 N6 N7 C14 -2.2(6) . . . . ?
C12 N6 N7 B2 -176.3(5) . . . . ?
C12 C13 C14 N7 -1.0(7) . . . . ?
C14 N7 B2 N5 133.2(6) . . . . ?
C14 N7 B2 C5 -110.9(6) . . . . ?
C14 N7 B2 C18 17.6(12) . . . . ?
C14 N7 B2 C18A 15.1(11) . . . . ?
C15 N8 N9 C17 2.1(6) . . . . ?
C15 N8 N9 B1 173.2(5) . . . . ?
C15 C16 C17 N9 0.5(7) . . . . ?
C17 N9 B1 N3 -135.9(6) . . . . ?
C17 N9 B1 C1 108.9(6) . . . . ?
C17 N9 B1 C25 -19.9(14) . . . . ?
C17 N9 B1 C25A -20.3(13) . . . . ?
C18 C23 C22 C21 0.0 . . . . ?
C23 C18 C19 C20 0.0 . . . . ?
C23 C18 B2 N5 -86.5(13) . . . . ?
C23 C18 B2 N7 30.0(16) . . . . ?
C23 C18 B2 C5 152.3(11) . . . . ?
C23 C22 C21 C20 0.0 . . . . ?
C23 C22 C21 C24 -178.4(16) . . . . ?
C22 C21 C20 C19 0.0 . . . . ?
C21 C20 C19 C18 0.0 . . . . ?
C19 C18 C23 C22 0.0 . . . . ?
C19 C18 B2 N5 94.8(10) . . . . ?
C19 C18 B2 N7 -148.8(9) . . . . ?
C19 C18 B2 C5 -26.5(13) . . . . ?
C18A C23A C22A C21A 0.0 . . . . ?
C23A C18A C19A C20A 0.0 . . . . ?
C23A C18A B2 N5 -94.9(11) . . . . ?
C23A C18A B2 N7 22.3(13) . . . . ?
C23A C18A B2 C5 142.2(10) . . . . ?
C23A C22A C21A C20A 0.0 . . . . ?
C23A C22A C21A C24A 174.3(10) . . . . ?
C22A C21A C20A C19A 0.0 . . . . ?
C21A C20A C19A C18A 0.0 . . . . ?
C19A C18A C23A C22A 0.0 . . . . ?
C19A C18A B2 N5 86.1(8) . . . . ?
C19A C18A B2 N7 -156.7(7) . . . . ?
C19A C18A B2 C5 -36.8(10) . . . . ?
C24 C21 C20 C19 178.5(15) . . . . ?
C24A C21A C20A C19A -173.9(11) . . . . ?
C25 C30 C29 C28 0.0 . . . . ?
C30 C25 C26 C27 0.0 . . . . ?
C30 C25 B1 N3 82.4(15) . . . . ?
C30 C25 B1 N9 -34.1(19) . . . . ?
C30 C25 B1 C1 -155.1(11) . . . . ?
C30 C29 C28 C27 0.0 . . . . ?
C30 C29 C28 C31 -178.2(18) . . . . ?
C29 C28 C27 C26 0.0 . . . . ?
C28 C27 C26 C25 0.0 . . . . ?
C26 C25 C30 C29 0.0 . . . . ?
C26 C25 B1 N3 -95.3(12) . . . . ?
C26 C25 B1 N9 148.2(9) . . . . ?
C26 C25 B1 C1 27.2(17) . . . . ?
C25A C30A C29A C28A 0.0 . . . . ?
C30A C25A C26A C27A 0.0 . . . . ?
C30A C25A B1 N3 79.2(11) . . . . ?
C30A C25A B1 N9 -36.7(14) . . . . ?
C30A C25A B1 C1 -157.2(8) . . . . ?
C30A C29A C28A C27A 0.0 . . . . ?
C30A C29A C28A C31A -179.2(15) . . . . ?
C29A C28A C27A C26A 0.0 . . . . ?
C28A C27A C26A C25A 0.0 . . . . ?
C26A C25A C30A C29A 0.0 . . . . ?
C26A C25A B1 N3 -96.9(12) . . . . ?
C26A C25A B1 N9 147.3(10) . . . . ?
C26A C25A B1 C1 26.8(17) . . . . ?
C31 C28 C27 C26 178.0(19) . . . . ?
C31A C28A C27A C26A 179.2(15) . . . . ?
C32 N11 C36 C35 -5.2(8) . . . . ?
C32 N11 C36 B4 179.2(5) . . . . ?
C32 C33 C34 C35 -1.1(9) . . . . ?
C33 C32 B3 N13 105.2(6) . . . . ?
C33 C32 B3 N19 -140.9(5) . . . . ?
C33 C32 B3 C56 -24.4(12) . . . . ?
C33 C32 B3 C56A -19.0(11) . . . . ?
C33 C34 C35 C36 0.3(9) . . . . ?
C34 C35 C36 N11 2.8(9) . . . . ?
C34 C35 C36 B4 178.3(6) . . . . ?
C35 C36 B4 N15 -106.6(6) . . . . ?
C35 C36 B4 N17 140.7(6) . . . . ?
C35 C36 B4 C49 16.2(9) . . . . ?
C35 C36 B4 C49A 23.5(10) . . . . ?
C36 N11 C32 C33 4.5(8) . . . . ?
C36 N11 C32 B3 176.6(5) . . . . ?
C37 N12 N13 C39 -2.4(6) . . . . ?
C37 N12 N13 B3 -171.5(5) . . . . ?
C37 C38 C39 N13 -1.4(7) . . . . ?
C39 N13 B3 N19 141.1(6) . . . . ?
C39 N13 B3 C32 -102.3(7) . . . . ?
C39 N13 B3 C56 30.1(11) . . . . ?
C39 N13 B3 C56A 20.5(11) . . . . ?
C40 N14 N15 C42 1.4(6) . . . . ?
C40 N14 N15 B4 173.3(5) . . . . ?
C40 C41 C42 N15 0.4(8) . . . . ?
C42 N15 B4 N17 -134.6(7) . . . . ?
C42 N15 B4 C36 109.0(7) . . . . ?
C42 N15 B4 C49 -14.6(10) . . . . ?
C42 N15 B4 C49A -19.1(11) . . . . ?
C43 N16 N17 C45 0.6(7) . . . . ?
C43 N16 N17 B4 -177.0(6) . . . . ?
C43 C44 C45 N17 0.1(9) . . . . ?
C45 N17 B4 N15 122.9(7) . . . . ?
C45 N17 B4 C36 -125.7(7) . . . . ?
C45 N17 B4 C49 1.1(10) . . . . ?
C45 N17 B4 C49A -1.9(10) . . . . ?
C46 N18 N19 C48 0.0(7) . . . . ?
C46 N18 N19 B3 177.2(5) . . . . ?
C46 C47 C48 N19 1.5(9) . . . . ?
C48 N19 B3 N13 -124.5(7) . . . . ?
C48 N19 B3 C32 124.1(7) . . . . ?
C48 N19 B3 C56 -3.6(13) . . . . ?
C48 N19 B3 C56A 0.0(12) . . . . ?
C49 C50 C51 C52 0.0 . . . . ?
C50 C49 C54 C53 0.0 . . . . ?
C50 C49 B4 N15 165.1(6) . . . . ?
C50 C49 B4 N17 -77.4(7) . . . . ?
C50 C49 B4 C36 47.5(8) . . . . ?
C50 C51 C52 C53 0.0 . . . . ?
C50 C51 C52 C55 174.3(10) . . . . ?
C51 C52 C53 C54 0.0 . . . . ?
C52 C53 C54 C49 0.0 . . . . ?
C54 C49 C50 C51 0.0 . . . . ?
C54 C49 B4 N15 -12.1(11) . . . . ?
C54 C49 B4 N17 105.5(9) . . . . ?
C54 C49 B4 C36 -129.7(8) . . . . ?
C49A C50A C51A C52A 0.0 . . . . ?
C50A C49A C54A C53A 0.0 . . . . ?
C50A C49A B4 N15 148.9(7) . . . . ?
C50A C49A B4 N17 -94.7(8) . . . . ?
C50A C49A B4 C36 26.3(10) . . . . ?
C50A C51A C52A C53A 0.0 . . . . ?
C50A C51A C52A C55A 175.3(13) . . . . ?
C51A C52A C53A C54A 0.0 . . . . ?
C52A C53A C54A C49A 0.0 . . . . ?
C54A C49A C50A C51A 0.0 . . . . ?
C54A C49A B4 N15 -28.0(12) . . . . ?
C54A C49A B4 N17 88.4(9) . . . . ?
C54A C49A B4 C36 -150.6(8) . . . . ?
C55 C52 C53 C54 -174.3(10) . . . . ?
C55A C52A C53A C54A -175.3(12) . . . . ?
C56 C61 C60 C59 0.0 . . . . ?
C61 C56 C58 C57 0.0 . . . . ?
C61 C56 B3 N13 24.0(11) . . . . ?
C61 C56 B3 N19 -90.6(9) . . . . ?
C61 C56 B3 C32 147.9(7) . . . . ?
C61 C60 C59 C57 0.0 . . . . ?
C61 C60 C59 C62 -178.5(9) . . . . ?
C60 C59 C57 C58 0.0 . . . . ?
C59 C57 C58 C56 0.0 . . . . ?
C58 C56 C61 C60 0.0 . . . . ?
C58 C56 B3 N13 -159.2(6) . . . . ?
C58 C56 B3 N19 86.2(7) . . . . ?
C58 C56 B3 C32 -35.3(10) . . . . ?
C56A C61A C60A C59A 0.0 . . . . ?
C61A C56A C57A C58A 0.0 . . . . ?
C61A C56A B3 N13 29.0(10) . . . . ?
C61A C56A B3 N19 -90.6(8) . . . . ?
C61A C56A B3 C32 146.4(6) . . . . ?
C61A C60A C59A C58A 0.0 . . . . ?
C61A C60A C59A C62A -178.5(9) . . . . ?
C60A C59A C58A C57A 0.0 . . . . ?
C59A C58A C57A C56A 0.0 . . . . ?
C57A C56A C61A C60A 0.0 . . . . ?
C57A C56A B3 N13 -159.9(5) . . . . ?
C57A C56A B3 N19 80.5(7) . . . . ?
C57A C56A B3 C32 -42.5(8) . . . . ?
C62 C59 C57 C58 178.5(9) . . . . ?
C62A C59A C58A C57A 178.5(9) . . . . ?
B1 N3 C8 C7 178.5(6) . . . . ?
B1 N9 C17 C16 -171.5(6) . . . . ?
B1 C1 C2 C3 174.8(6) . . . . ?
B1 C25 C30 C29 -178(2) . . . . ?
B1 C25 C26 C27 178(2) . . . . ?
B1 C25A C30A C29A -176.2(18) . . . . ?
B1 C25A C26A C27A 176(2) . . . . ?
B2 N5 C11 C10 179.0(6) . . . . ?
B2 N7 C14 C13 175.0(6) . . . . ?
B2 C18 C23 C22 -178.8(14) . . . . ?
B2 C18 C19 C20 178.7(15) . . . . ?
B2 C18A C23A C22A -179.0(11) . . . . ?
B2 C18A C19A C20A 179.0(11) . . . . ?
B3 N13 C39 C38 169.7(6) . . . . ?
B3 N19 C48 C47 -177.9(7) . . . . ?
B3 C32 C33 C34 -173.3(6) . . . . ?
B3 C56 C61 C60 176.7(10) . . . . ?
B3 C56 C58 C57 -176.9(9) . . . . ?
B3 C56A C61A C60A 170.9(10) . . . . ?
B3 C56A C57A C58A -171.2(9) . . . . ?
B4 N15 C42 C41 -171.4(6) . . . . ?
B4 N17 C45 C44 177.1(6) . . . . ?
B4 C49 C50 C51 -177.4(8) . . . . ?
B4 C49 C54 C53 177.0(9) . . . . ?
B4 C49A C50A C51A -176.8(10) . . . . ?
B4 C49A C54A C53A 176.9(10) . . . . ?
O1X_7 S1X_7 N1X_7 S2X_7 166.8(8) . . . . ?
O1X_7 S1X_7 C1X_7 F1X_7 176.8(10) . . . . ?
O1X_7 S1X_7 C1X_7 F2X_7 -66.5(11) . . . . ?
O1X_7 S1X_7 C1X_7 F3X_7 52.8(11) . . . . ?
O2X_7 S1X_7 N1X_7 S2X_7 33.3(11) . . . . ?
O2X_7 S1X_7 C1X_7 F1X_7 -55.9(12) . . . . ?
O2X_7 S1X_7 C1X_7 F2X_7 60.8(11) . . . . ?
O2X_7 S1X_7 C1X_7 F3X_7 -179.8(10) . . . . ?
O3X_7 S2X_7 N1X_7 S1X_7 134.5(8) . . . . ?
O3X_7 S2X_7 C2X_7 F4X_7 46.2(9) . . . . ?
O3X_7 S2X_7 C2X_7 F5X_7 -67.8(10) . . . . ?
O3X_7 S2X_7 C2X_7 F6X_7 170.9(8) . . . . ?
O4X_7 S2X_7 N1X_7 S1X_7 -8.6(11) . . . . ?
O4X_7 S2X_7 C2X_7 F4X_7 178.4(8) . . . . ?
O4X_7 S2X_7 C2X_7 F5X_7 64.5(10) . . . . ?
O4X_7 S2X_7 C2X_7 F6X_7 -56.9(10) . . . . ?
N1X_7 S1X_7 C1X_7 F1X_7 66.2(11) . . . . ?
N1X_7 S1X_7 C1X_7 F2X_7 -177.1(9) . . . . ?
N1X_7 S1X_7 C1X_7 F3X_7 -57.7(10) . . . . ?
N1X_7 S2X_7 C2X_7 F4X_7 -66.2(9) . . . . ?
N1X_7 S2X_7 C2X_7 F5X_7 179.9(9) . . . . ?
N1X_7 S2X_7 C2X_7 F6X_7 58.6(9) . . . . ?
C1X_7 S1X_7 N1X_7 S2X_7 -81.2(9) . . . . ?
C2X_7 S2X_7 N1X_7 S1X_7 -118.1(9) . . . . ?
O1X_8 S1X_8 N1X_8 S2X_8 8(2) . . . . ?
O1X_8 S1X_8 C1X_8 F1X_8 150(3) . . . . ?
O1X_8 S1X_8 C1X_8 F2X_8 -96(2) . . . . ?
O1X_8 S1X_8 C1X_8 F3X_8 21(3) . . . . ?
O2X_8 S1X_8 N1X_8 S2X_8 -118(2) . . . . ?
O2X_8 S1X_8 C1X_8 F1X_8 -77(3) . . . . ?
O2X_8 S1X_8 C1X_8 F2X_8 37(2) . . . . ?
O2X_8 S1X_8 C1X_8 F3X_8 154(2) . . . . ?
O3X_8 S2X_8 N1X_8 S1X_8 103(2) . . . . ?
O3X_8 S2X_8 C2X_8 F4X_8 12(2) . . . . ?
O3X_8 S2X_8 C2X_8 F5X_8 -101(2) . . . . ?
O3X_8 S2X_8 C2X_8 F6X_8 146(2) . . . . ?
O4X_8 S2X_8 N1X_8 S1X_8 -1(3) . . . . ?
O4X_8 S2X_8 C2X_8 F4X_8 123(2) . . . . ?
O4X_8 S2X_8 C2X_8 F5X_8 11(2) . . . . ?
O4X_8 S2X_8 C2X_8 F6X_8 -103(2) . . . . ?
N1X_8 S1X_8 C1X_8 F1X_8 42(2) . . . . ?
N1X_8 S1X_8 C1X_8 F2X_8 156.3(19) . . . . ?
N1X_8 S1X_8 C1X_8 F3X_8 -87(2) . . . . ?
N1X_8 S2X_8 C2X_8 F4X_8 -79(2) . . . . ?
N1X_8 S2X_8 C2X_8 F5X_8 168.7(19) . . . . ?
N1X_8 S2X_8 C2X_8 F6X_8 55(3) . . . . ?
C1X_8 S1X_8 N1X_8 S2X_8 120.5(18) . . . . ?
C2X_8 S2X_8 N1X_8 S1X_8 -158.1(15) . . . . ?
C1S_1 C2S_1 C3S_1 C4S_1 -179.5(8) . . . . ?
C1S_1 C2S_1 C7S_1 C6S_1 179.5(8) . . . . ?
C2S_1 C3S_1 C4S_1 C5S_1 0.0 . . . . ?
C3S_1 C2S_1 C7S_1 C6S_1 0.0 . . . . ?
C3S_1 C4S_1 C5S_1 C6S_1 0.0 . . . . ?
C4S_1 C5S_1 C6S_1 C7S_1 0.0 . . . . ?
C5S_1 C6S_1 C7S_1 C2S_1 0.0 . . . . ?
C7S_1 C2S_1 C3S_1 C4S_1 0.0 . . . . ?
C1S_2 C2S_2 C3S_2 C4S_2 -179.5(7) . . . . ?
C1S_2 C2S_2 C7S_2 C6S_2 179.5(7) . . . . ?
C2S_2 C3S_2 C4S_2 C5S_2 0.0 . . . . ?
C3S_2 C2S_2 C7S_2 C6S_2 0.0 . . . . ?
C3S_2 C4S_2 C5S_2 C6S_2 0.0 . . . . ?
C4S_2 C5S_2 C6S_2 C7S_2 0.0 . . . . ?
C5S_2 C6S_2 C7S_2 C2S_2 0.0 . . . . ?
C7S_2 C2S_2 C3S_2 C4S_2 0.0 . . . . ?
C1S_3 C2S_3 C3S_3 C4S_3 179.1(8) . . . . ?
C1S_3 C2S_3 C7S_3 C6S_3 -179.1(8) . . . . ?
C2S_3 C3S_3 C4S_3 C5S_3 0.0 . . . . ?
C3S_3 C2S_3 C7S_3 C6S_3 0.0 . . . . ?
C3S_3 C4S_3 C5S_3 C6S_3 0.0 . . . . ?
C4S_3 C5S_3 C6S_3 C7S_3 0.0 . . . . ?
C5S_3 C6S_3 C7S_3 C2S_3 0.0 . . . . ?
C7S_3 C2S_3 C3S_3 C4S_3 0.0 . . . . ?
C1S_4 C2S_4 C3S_4 C4S_4 179.7(8) . . . . ?
C1S_4 C2S_4 C7S_4 C6S_4 -179.7(8) . . . . ?
C2S_4 C3S_4 C4S_4 C5S_4 0.0 . . . . ?
C3S_4 C2S_4 C7S_4 C6S_4 0.0 . . . . ?
C3S_4 C4S_4 C5S_4 C6S_4 0.0 . . . . ?
C4S_4 C5S_4 C6S_4 C7S_4 0.0 . . . . ?
C5S_4 C6S_4 C7S_4 C2S_4 0.0 . . . . ?
C7S_4 C2S_4 C3S_4 C4S_4 0.0 . . . . ?
C1S_5 C2S_5 C3S_5 C4S_5 179.9(9) . . . . ?
C1S_5 C2S_5 C7S_5 C6S_5 -179.9(9) . . . . ?
C2S_5 C3S_5 C4S_5 C5S_5 0.0 . . . . ?
C3S_5 C2S_5 C7S_5 C6S_5 0.0 . . . . ?
C3S_5 C4S_5 C5S_5 C6S_5 0.0 . . . . ?
C4S_5 C5S_5 C6S_5 C7S_5 0.0 . . . . ?
C5S_5 C6S_5 C7S_5 C2S_5 0.0 . . . . ?
C7S_5 C2S_5 C3S_5 C4S_5 0.0 . . . . ?
C1S_6 C2S_6 C3S_6 C4S_6 -180.0(9) . . . . ?
C1S_6 C2S_6 C7S_6 C6S_6 180.0(9) . . . . ?
C2S_6 C3S_6 C4S_6 C5S_6 0.0 . . . . ?
C3S_6 C2S_6 C7S_6 C6S_6 0.0 . . . . ?
C3S_6 C4S_6 C5S_6 C6S_6 0.0 . . . . ?
C4S_6 C5S_6 C6S_6 C7S_6 0.0 . . . . ?
C5S_6 C6S_6 C7S_6 C2S_6 0.0 . . . . ?
C7S_6 C2S_6 C3S_6 C4S_6 0.0 . . . . ?
